data_7239891
loop_
_publ_author_name
'Long, J\'er\^ome'
'Selikhov, Alexander N.'
'Mamontova, Ekaterina'
'Lyssenko, Konstantin A.'
'Guari, Yannick'
'Larionova, Joulia'
'Trifonov, Alexander'

_publ_section_title
;
 Synthesis, structure, magnetic and luminescent properties of two
 dysprosium Single-Molecule Magnets based on phenoxide dye ligands.
;
_journal_name_full CrystEngComm
_journal_paper_doi 10.1039/D0CE00055H
_journal_year 2020
_chemical_formula_moiety 'C108 H90 Dy2 N12 O6, 3.5(C7 H8)'
_chemical_formula_sum 'C132.5 H118 Dy2 N12 O6'
_chemical_formula_weight 2299.38
_space_group_crystal_system triclinic
_space_group_IT_number 2
_space_group_name_Hall '-P 1'
_space_group_name_H-M_alt 'P -1'
_atom_sites_solution_hydrogens geom
_audit_creation_method SHELXL-2016/6
_audit_update_record
;
2019-12-17 deposited with the CCDC.	2020-02-06 downloaded from the CCDC.
;
_cell_angle_alpha 90.480(5)
_cell_angle_beta 91.743(5)
_cell_angle_gamma 94.143(5)
_cell_formula_units_Z 2
_cell_length_a 13.328(3)
_cell_length_b 14.307(3)
_cell_length_c 29.016(6)
_cell_measurement_reflns_used 9736
_cell_measurement_temperature 120(2)
_cell_measurement_theta_max 27.22
_cell_measurement_theta_min 2.22
_cell_volume 5516(2)
_computing_cell_refinement 'Bruker SAINT'
_computing_data_collection 'Bruker APEX II'
_computing_data_reduction 'Bruker SAINT'
_computing_molecular_graphics 'Bruker SHELXTL'
_computing_publication_material 'Bruker SHELXTL'
_computing_structure_refinement 'SHELXL-97 (Sheldrick, 1997)'
_computing_structure_solution 'SHELXS-97 (Sheldrick, 1997)'
_diffrn_ambient_temperature 120(2)
_diffrn_measured_fraction_theta_full 0.999
_diffrn_measured_fraction_theta_max 0.999
_diffrn_measurement_device_type 'Bruker APEX II CCD area detector''
_diffrn_measurement_method 'omega scans'
_diffrn_radiation_type MoK\a
_diffrn_radiation_wavelength 0.71073
_diffrn_reflns_av_R_equivalents 0.1170
_diffrn_reflns_av_unetI/netI 0.2228
_diffrn_reflns_Laue_measured_fraction_full 0.999
_diffrn_reflns_Laue_measured_fraction_max 0.999
_diffrn_reflns_limit_h_max 17
_diffrn_reflns_limit_h_min -17
_diffrn_reflns_limit_k_max 18
_diffrn_reflns_limit_k_min -18
_diffrn_reflns_limit_l_max 37
_diffrn_reflns_limit_l_min -37
_diffrn_reflns_number 59999
_diffrn_reflns_point_group_measured_fraction_full 0.999
_diffrn_reflns_point_group_measured_fraction_max 0.999
_diffrn_reflns_theta_full 25.242
_diffrn_reflns_theta_max 27.499
_diffrn_reflns_theta_min 0.702
_exptl_absorpt_coefficient_mu 1.408
_exptl_absorpt_correction_type multi-scan
_exptl_absorpt_process_details SADABS
_exptl_crystal_colour red
_exptl_crystal_density_diffrn 1.384
_exptl_crystal_description block
_exptl_crystal_F_000 2354
_exptl_crystal_preparation 'Magnetic properties,Luminescent'
_exptl_crystal_size_max 0.320
_exptl_crystal_size_mid 0.210
_exptl_crystal_size_min 0.180
_exptl_transmission_factor_max 0.793
_exptl_transmission_factor_min 0.661
_refine_diff_density_max 2.389
_refine_diff_density_min -2.370
_refine_diff_density_rms 0.167
_refine_ls_extinction_method none
_refine_ls_goodness_of_fit_ref 0.941
_refine_ls_hydrogen_treatment constr
_refine_ls_matrix_type full
_refine_ls_number_parameters 1355
_refine_ls_number_reflns 25321
_refine_ls_number_restraints 225
_refine_ls_restrained_S_all 0.943
_refine_ls_R_factor_all 0.1811
_refine_ls_R_factor_gt 0.0741
_refine_ls_shift/su_max 0.003
_refine_ls_shift/su_mean 0.001
_refine_ls_structure_factor_coef Fsqd
_refine_ls_weighting_details 'w=1/[\s^2^(Fo^2^)+(0.0810P)^2^] where P=(Fo^2^+2Fc^2^)/3'
_refine_ls_weighting_scheme calc
_refine_ls_wR_factor_gt 0.1574
_refine_ls_wR_factor_ref 0.2079
_reflns_Friedel_coverage 0.000
_reflns_number_gt 11562
_reflns_number_total 25321
_reflns_threshold_expression I>2\s(I)
_cod_data_source_file d0ce00055h2.cif
_cod_data_source_block 1_a
_cod_original_cell_volume 5515.7(19)
_cod_original_formula_sum 'C132.50 H118 Dy2 N12 O6'
_cod_database_code 7239891
_shelx_shelxl_version_number 2016/6
_shelx_space_group_comment
;
The symmetry employed for this shelxl refinement is uniquely defined
by the following loop, which should always be used as a source of
symmetry information in preference to the above space-group names.
They are only intended as comments.
;
_shelx_estimated_absorpt_t_min 0.661
_shelx_estimated_absorpt_t_max 0.786

loop_
_space_group_symop_operation_xyz
'x, y, z'
'-x, -y, -z'

loop_
_atom_site_label
_atom_site_type_symbol
_atom_site_fract_x
_atom_site_fract_y
_atom_site_fract_z
_atom_site_U_iso_or_equiv
_atom_site_adp_type
_atom_site_occupancy
_atom_site_site_symmetry_order
_atom_site_calc_flag
_atom_site_refinement_flags_posn
_atom_site_refinement_flags_adp
_atom_site_refinement_flags_occupancy
_atom_site_disorder_assembly
_atom_site_disorder_group
Dy1 Dy 1.50020(3) -0.07064(3) 0.55552(2) 0.02697(14) Uani 1 1 d . . . . .
Dy2 Dy 1.50526(3) 0.57203(3) 0.05635(2) 0.02773(14) Uani 1 1 d . . . . .
O1 O 1.4785(4) -0.2200(4) 0.5474(2) 0.0286(15) Uani 1 1 d . . . . .
N1 N 1.5647(5) -0.2369(5) 0.6399(3) 0.0291(18) Uani 1 1 d . . . . .
N2 N 1.5541(6) -0.1525(5) 0.6284(3) 0.0278(18) Uani 1 1 d . . . . .
C1 C 1.4935(7) -0.3032(6) 0.5648(3) 0.028(2) Uani 1 1 d . . . . .
C2 C 1.5430(7) -0.3099(6) 0.6093(3) 0.028(2) Uani 1 1 d . . . . .
C3 C 1.5708(7) -0.4012(6) 0.6250(3) 0.028(2) Uani 1 1 d . . . . .
C4 C 1.6312(8) -0.4112(7) 0.6643(4) 0.040(3) Uani 1 1 d . . . . .
H4A H 1.652216 -0.357796 0.682734 0.048 Uiso 1 1 calc R U . . .
C5 C 1.6609(8) -0.4979(7) 0.6766(4) 0.045(3) Uani 1 1 d . . . . .
H5A H 1.704398 -0.502936 0.702873 0.054 Uiso 1 1 calc R U . . .
C6 C 1.6287(8) -0.5780(7) 0.6515(4) 0.041(3) Uani 1 1 d . . . . .
H6A H 1.649769 -0.637295 0.660731 0.049 Uiso 1 1 calc R U . . .
C7 C 1.5665(8) -0.5713(6) 0.6135(4) 0.039(3) Uani 1 1 d . . . . .
H7A H 1.543058 -0.625920 0.596476 0.047 Uiso 1 1 calc R U . . .
C8 C 1.5375(8) -0.4827(6) 0.5998(3) 0.035(2) Uani 1 1 d . . . . .
C9 C 1.4797(8) -0.4727(7) 0.5578(4) 0.037(3) Uani 1 1 d . . . . .
H9A H 1.456100 -0.526793 0.540359 0.044 Uiso 1 1 calc R U . . .
C10 C 1.4589(7) -0.3870(7) 0.5431(4) 0.035(2) Uani 1 1 d . . . . .
H10A H 1.417777 -0.383499 0.515909 0.042 Uiso 1 1 calc R U . . .
C11 C 1.5737(8) -0.0900(7) 0.6682(4) 0.035(2) Uani 1 1 d . . . . .
C12 C 1.5026(9) -0.0854(7) 0.7035(4) 0.041(3) Uani 1 1 d . . . . .
C13 C 1.5240(9) -0.0184(7) 0.7382(4) 0.048(3) Uani 1 1 d . . . . .
H13A H 1.476853 -0.013706 0.761833 0.057 Uiso 1 1 calc R U . . .
C14 C 1.6099(10) 0.0415(8) 0.7401(4) 0.056(3) Uani 1 1 d . . . . .
C15 C 1.6769(10) 0.0342(8) 0.7060(4) 0.058(3) Uani 1 1 d . . . . .
H15A H 1.737270 0.073883 0.707003 0.069 Uiso 1 1 calc R U . . .
C16 C 1.6595(9) -0.0305(7) 0.6694(4) 0.045(3) Uani 1 1 d . . . . .
H16A H 1.706696 -0.032957 0.645586 0.054 Uiso 1 1 calc R U . . .
C17 C 1.4088(8) -0.1492(8) 0.7036(4) 0.045(3) Uani 1 1 d . . . . .
H17A H 1.368066 -0.132814 0.729617 0.068 Uiso 1 1 calc R U . . .
H17B H 1.426618 -0.214191 0.706586 0.068 Uiso 1 1 calc R U . . .
H17C H 1.370220 -0.142448 0.674674 0.068 Uiso 1 1 calc R U . . .
C18 C 1.6247(13) 0.1163(10) 0.7754(6) 0.105(6) Uani 1 1 d . . . . .
H18A H 1.696272 0.125568 0.784269 0.158 Uiso 1 1 calc R U . . .
H18B H 1.585990 0.098454 0.802559 0.158 Uiso 1 1 calc R U . . .
H18C H 1.601545 0.174716 0.762893 0.158 Uiso 1 1 calc R U . . .
O1A O 1.4973(4) 0.0537(4) 0.5977(2) 0.0330(16) Uani 1 1 d . . . . .
N1A N 1.2943(5) -0.0139(5) 0.6233(3) 0.0272(18) Uani 1 1 d . . . . .
C1A C 1.4497(7) 0.0921(6) 0.6312(3) 0.028(2) Uani 1 1 d . . . . .
N2A N 1.3299(6) -0.0678(5) 0.5925(3) 0.0313(19) Uani 1 1 d . . . . .
C2A C 1.3532(7) 0.0583(6) 0.6442(3) 0.027(2) Uani 1 1 d . . . . .
C3A C 1.3031(7) 0.1041(6) 0.6806(3) 0.031(2) Uani 1 1 d . . . . .
C4A C 1.2112(7) 0.0692(7) 0.6979(3) 0.034(2) Uani 1 1 d . . . . .
H4AA H 1.179792 0.012003 0.685997 0.041 Uiso 1 1 calc R U . . .
C5A C 1.1656(8) 0.1168(7) 0.7322(4) 0.041(3) Uani 1 1 d . . . . .
H5AA H 1.103615 0.091555 0.743830 0.050 Uiso 1 1 calc R U . . .
C6A C 1.2093(8) 0.2011(7) 0.7499(4) 0.041(3) Uani 1 1 d . . . . .
H6AA H 1.175842 0.234488 0.772507 0.049 Uiso 1 1 calc R U . . .
C7A C 1.3003(8) 0.2361(8) 0.7347(4) 0.041(3) Uani 1 1 d . . . . .
H7AA H 1.330907 0.292695 0.747758 0.049 Uiso 1 1 calc R U . . .
C8A C 1.3498(7) 0.1889(7) 0.6996(3) 0.034(2) Uani 1 1 d . . . . .
C9A C 1.4435(8) 0.2240(6) 0.6838(4) 0.039(3) Uani 1 1 d . . . . .
H9AA H 1.473889 0.280880 0.696646 0.047 Uiso 1 1 calc R U . . .
C10A C 1.4921(8) 0.1789(7) 0.6507(3) 0.036(2) Uani 1 1 d . . . . .
H10B H 1.554809 0.205284 0.640411 0.043 Uiso 1 1 calc R U . . .
C11A C 1.2484(7) -0.1315(7) 0.5730(3) 0.033(2) Uani 1 1 d . . . . .
C12A C 1.1658(7) -0.0970(8) 0.5489(4) 0.039(3) Uani 1 1 d . . . . .
C13A C 1.0950(8) -0.1661(8) 0.5294(4) 0.045(3) Uani 1 1 d . . . . .
H13B H 1.037747 -0.145641 0.513203 0.054 Uiso 1 1 calc R U . . .
C14A C 1.1043(8) -0.2609(9) 0.5324(4) 0.050(3) Uani 1 1 d . . . . .
C15A C 1.1857(9) -0.2908(8) 0.5566(4) 0.053(3) Uani 1 1 d . . . . .
H15B H 1.192787 -0.356117 0.559382 0.064 Uiso 1 1 calc R U . . .
C16A C 1.2589(8) -0.2269(7) 0.5772(4) 0.045(3) Uani 1 1 d . . . . .
H16B H 1.314889 -0.248738 0.593898 0.054 Uiso 1 1 calc R U . . .
C17A C 1.0296(9) -0.3288(10) 0.5078(5) 0.075(4) Uani 1 1 d . . . . .
H17D H 0.961188 -0.312510 0.514166 0.112 Uiso 1 1 calc R U . . .
H17E H 1.038853 -0.392436 0.518606 0.112 Uiso 1 1 calc R U . . .
H17F H 1.040017 -0.325880 0.474544 0.112 Uiso 1 1 calc R U . . .
C18A C 1.1518(8) 0.0043(8) 0.5441(4) 0.045(3) Uani 1 1 d . . . . .
H18D H 1.217515 0.038794 0.541085 0.068 Uiso 1 1 calc R U . . .
H18E H 1.119189 0.027028 0.571416 0.068 Uiso 1 1 calc R U . . .
H18F H 1.109544 0.014100 0.516587 0.068 Uiso 1 1 calc R U . . .
O1B O 1.4109(4) -0.0468(4) 0.4871(2) 0.0289(15) Uani 1 1 d . . . . .
N1B N 1.2417(6) 0.0415(5) 0.4442(3) 0.0305(19) Uani 1 1 d . . . . .
N2B N 1.3153(6) 0.1029(5) 0.4553(3) 0.0285(18) Uani 1 1 d . . . . .
C1B C 1.3366(7) -0.0950(6) 0.4628(3) 0.030(2) Uani 1 1 d . . . . .
C2B C 1.2586(7) -0.0516(6) 0.4405(3) 0.029(2) Uani 1 1 d . . . . .
C3B C 1.1798(7) -0.1057(7) 0.4160(3) 0.030(2) Uani 1 1 d . . . . .
C4B C 1.0993(7) -0.0659(8) 0.3945(4) 0.047(3) Uani 1 1 d . . . . .
H4BA H 1.094337 -0.000117 0.396356 0.056 Uiso 1 1 calc R U . . .
C5B C 1.0259(9) -0.1215(9) 0.3704(4) 0.061(4) Uani 1 1 d . . . . .
H5BA H 0.971223 -0.092758 0.355933 0.074 Uiso 1 1 calc R U . . .
C6B C 1.0296(9) -0.2172(9) 0.3666(4) 0.062(4) Uani 1 1 d . . . . .
H6BA H 0.979508 -0.253373 0.348854 0.074 Uiso 1 1 calc R U . . .
C7B C 1.1047(9) -0.2592(8) 0.3882(4) 0.055(3) Uani 1 1 d . . . . .
H7BA H 1.105651 -0.325552 0.386968 0.066 Uiso 1 1 calc R U . . .
C8B C 1.1830(8) -0.2049(7) 0.4130(4) 0.040(3) Uani 1 1 d . . . . .
C9B C 1.2638(8) -0.2466(7) 0.4356(4) 0.042(3) Uani 1 1 d . . . . .
H9BA H 1.267406 -0.312580 0.434112 0.051 Uiso 1 1 calc R U . . .
C10B C 1.3356(8) -0.1931(7) 0.4592(4) 0.039(3) Uani 1 1 d . . . . .
H10C H 1.388496 -0.223406 0.474177 0.046 Uiso 1 1 calc R U . . .
C11B C 1.2826(7) 0.1954(6) 0.4566(3) 0.030(2) Uani 1 1 d . . . . .
C12B C 1.3081(7) 0.2545(7) 0.4940(4) 0.039(3) Uani 1 1 d . . . . .
C13B C 1.2802(7) 0.3468(7) 0.4924(4) 0.044(3) Uani 1 1 d . . . . .
H13C H 1.297831 0.387853 0.517694 0.053 Uiso 1 1 calc R U . . .
C14B C 1.2275(8) 0.3802(8) 0.4547(5) 0.049(3) Uani 1 1 d . . . . .
C15B C 1.2013(8) 0.3193(8) 0.4192(4) 0.049(3) Uani 1 1 d . . . . .
H15C H 1.165135 0.341259 0.393235 0.059 Uiso 1 1 calc R U . . .
C16B C 1.2248(8) 0.2282(7) 0.4195(4) 0.038(3) Uani 1 1 d . . . . .
H16C H 1.202495 0.187118 0.394776 0.046 Uiso 1 1 calc R U . . .
C17B C 1.2031(9) 0.4803(8) 0.4516(5) 0.065(4) Uani 1 1 d . . . . .
H17G H 1.220080 0.504531 0.421088 0.098 Uiso 1 1 calc R U . . .
H17H H 1.242103 0.517420 0.475380 0.098 Uiso 1 1 calc R U . . .
H17I H 1.131071 0.484739 0.456293 0.098 Uiso 1 1 calc R U . . .
C18B C 1.3649(8) 0.2208(7) 0.5357(4) 0.044(3) Uani 1 1 d . . . . .
H18G H 1.355130 0.152367 0.537247 0.067 Uiso 1 1 calc R U . . .
H18H H 1.339759 0.248731 0.563620 0.067 Uiso 1 1 calc R U . . .
H18I H 1.436739 0.239371 0.533184 0.067 Uiso 1 1 calc R U . . .
O1C O 1.4850(4) 0.7198(4) 0.0508(2) 0.0261(14) Uani 1 1 d . . . . .
N1C N 1.5803(6) 0.7486(5) 0.1413(3) 0.0318(19) Uani 1 1 d . . . . .
C1C C 1.5036(7) 0.8044(7) 0.0684(3) 0.031(2) Uani 1 1 d . . . . .
N2C N 1.5670(5) 0.6614(5) 0.1301(3) 0.0294(19) Uani 1 1 d . . . . .
C2C C 1.5569(7) 0.8174(6) 0.1110(3) 0.028(2) Uani 1 1 d . . . . .
C3C C 1.5880(7) 0.9125(6) 0.1266(4) 0.033(2) Uani 1 1 d . . . . .
C4C C 1.6526(8) 0.9303(7) 0.1660(4) 0.039(3) Uani 1 1 d . . . . .
H4CA H 1.673562 0.879509 0.183929 0.047 Uiso 1 1 calc R U . . .
C5C C 1.6848(8) 1.0202(7) 0.1782(4) 0.044(3) Uani 1 1 d . . . . .
H5CA H 1.730470 1.030646 0.203752 0.053 Uiso 1 1 calc R U . . .
C6C C 1.6528(8) 1.0965(7) 0.1543(4) 0.044(3) Uani 1 1 d . . . . .
H6CA H 1.675510 1.158320 0.163800 0.052 Uiso 1 1 calc R U . . .
C7C C 1.5880(8) 1.0820(7) 0.1169(4) 0.046(3) Uani 1 1 d . . . . .
H7CA H 1.563701 1.134136 0.101168 0.056 Uiso 1 1 calc R U . . .
C8C C 1.5569(7) 0.9891(7) 0.1014(4) 0.037(3) Uani 1 1 d . . . . .
C9C C 1.4938(8) 0.9715(7) 0.0616(4) 0.044(3) Uani 1 1 d . . . . .
H9CA H 1.468218 1.022818 0.045674 0.053 Uiso 1 1 calc R U . . .
C10C C 1.4691(8) 0.8826(7) 0.0458(4) 0.042(3) Uani 1 1 d . . . . .
H10D H 1.427441 0.873407 0.018733 0.050 Uiso 1 1 calc R U . . .
C11C C 1.5906(8) 0.6043(6) 0.1694(3) 0.032(2) Uani 1 1 d . . . . .
C12C C 1.5220(8) 0.5886(7) 0.2048(4) 0.038(3) Uani 1 1 d . . . . .
C13C C 1.5471(9) 0.5283(7) 0.2401(4) 0.044(3) Uani 1 1 d . . . . .
H13D H 1.501343 0.516315 0.264211 0.052 Uiso 1 1 calc R U . . .
C14C C 1.6382(9) 0.4847(7) 0.2410(4) 0.044(3) Uani 1 1 d . . . . .
C15C C 1.7040(8) 0.5031(7) 0.2060(4) 0.045(3) Uani 1 1 d . . . . .
H15D H 1.766644 0.475284 0.206295 0.054 Uiso 1 1 calc R U . . .
C16C C 1.6794(8) 0.5622(7) 0.1703(3) 0.039(3) Uani 1 1 d . . . . .
H16D H 1.724949 0.573401 0.146050 0.047 Uiso 1 1 calc R U . . .
C17C C 1.4239(8) 0.6337(8) 0.2058(4) 0.049(3) Uani 1 1 d . . . . .
H17J H 1.400765 0.646172 0.174260 0.074 Uiso 1 1 calc R U . . .
H17K H 1.433263 0.692877 0.223268 0.074 Uiso 1 1 calc R U . . .
H17L H 1.373641 0.591694 0.220707 0.074 Uiso 1 1 calc R U . . .
C18C C 1.6598(11) 0.4193(9) 0.2807(5) 0.077(5) Uani 1 1 d . . . . .
H18J H 1.732714 0.417562 0.285599 0.116 Uiso 1 1 calc R U . . .
H18K H 1.630213 0.356046 0.273221 0.116 Uiso 1 1 calc R U . . .
H18L H 1.630320 0.442078 0.308832 0.116 Uiso 1 1 calc R U . . .
O1D O 1.4118(4) 0.5353(4) -0.0106(2) 0.0304(15) Uani 1 1 d . . . . .
N1D N 1.2403(6) 0.4233(5) -0.0549(3) 0.031(2) Uani 1 1 d . . . . .
N2D N 1.3123(6) 0.3738(5) -0.0428(3) 0.0304(19) Uani 1 1 d . . . . .
C1D C 1.3367(7) 0.5756(7) -0.0349(4) 0.034(2) Uani 1 1 d . . . . .
C2D C 1.2585(7) 0.5196(6) -0.0586(3) 0.029(2) Uani 1 1 d . . . . .
C3D C 1.1831(7) 0.5641(6) -0.0861(3) 0.029(2) Uani 1 1 d . . . . .
C4D C 1.1047(7) 0.5115(7) -0.1112(4) 0.038(3) Uani 1 1 d . . . . .
H4DA H 1.098603 0.445038 -0.109514 0.045 Uiso 1 1 calc R U . . .
C5D C 1.0369(8) 0.5586(7) -0.1382(4) 0.047(3) Uani 1 1 d . . . . .
H5DA H 0.983359 0.524043 -0.154496 0.056 Uiso 1 1 calc R U . . .
C6D C 1.0468(8) 0.6555(8) -0.1415(4) 0.052(3) Uani 1 1 d . . . . .
H6DA H 1.001179 0.685985 -0.161009 0.062 Uiso 1 1 calc R U . . .
C7D C 1.1205(8) 0.7080(7) -0.1174(4) 0.047(3) Uani 1 1 d . . . . .
H7DA H 1.124946 0.774330 -0.119958 0.056 Uiso 1 1 calc R U . . .
C8D C 1.1903(7) 0.6639(7) -0.0887(4) 0.035(3) Uani 1 1 d . . . . .
C9D C 1.2663(7) 0.7151(7) -0.0628(4) 0.040(3) Uani 1 1 d . . . . .
H9DA H 1.269532 0.781547 -0.063951 0.048 Uiso 1 1 calc R U . . .
C10D C 1.3366(7) 0.6730(7) -0.0356(3) 0.034(2) Uani 1 1 d . . . . .
H10E H 1.384842 0.710375 -0.017418 0.041 Uiso 1 1 calc R U . . .
C11D C 1.2791(7) 0.2760(6) -0.0382(4) 0.031(2) Uani 1 1 d . . . . .
C12D C 1.3119(7) 0.2267(7) -0.0008(4) 0.037(2) Uani 1 1 d . . . . .
C13D C 1.2834(8) 0.1317(7) 0.0006(4) 0.051(3) Uani 1 1 d . . . . .
H13E H 1.303725 0.097216 0.026663 0.061 Uiso 1 1 calc R U . . .
C14D C 1.2279(8) 0.0857(7) -0.0335(4) 0.045(3) Uani 1 1 d . . . . .
C15D C 1.1956(8) 0.1372(8) -0.0716(5) 0.052(3) Uani 1 1 d . . . . .
H15E H 1.156868 0.106206 -0.095983 0.063 Uiso 1 1 calc R U . . .
C16D C 1.2201(8) 0.2326(7) -0.0738(4) 0.042(3) Uani 1 1 d . . . . .
H16E H 1.197020 0.267924 -0.099033 0.050 Uiso 1 1 calc R U . . .
C17D C 1.3741(9) 0.2712(7) 0.0378(4) 0.048(3) Uani 1 1 d . . . . .
H17M H 1.430528 0.233044 0.045100 0.073 Uiso 1 1 calc R U . . .
H17N H 1.332770 0.275955 0.064935 0.073 Uiso 1 1 calc R U . . .
H17O H 1.400123 0.334050 0.028785 0.073 Uiso 1 1 calc R U . . .
C18D C 1.2036(10) -0.0203(8) -0.0313(5) 0.075(4) Uani 1 1 d . . . . .
H18M H 1.260236 -0.049584 -0.016423 0.113 Uiso 1 1 calc R U . . .
H18N H 1.191912 -0.045831 -0.062595 0.113 Uiso 1 1 calc R U . . .
H18O H 1.143041 -0.033411 -0.013417 0.113 Uiso 1 1 calc R U . . .
O1E O 1.5080(5) 0.4515(4) 0.1006(2) 0.0332(16) Uani 1 1 d . . . . .
N1E N 1.3055(6) 0.4859(5) 0.1252(3) 0.034(2) Uani 1 1 d . . . . .
N2E N 1.3393(6) 0.5438(5) 0.0954(3) 0.0324(19) Uani 1 1 d . . . . .
C1E C 1.4626(7) 0.4060(6) 0.1323(3) 0.031(2) Uani 1 1 d . . . . .
C2E C 1.3643(7) 0.4234(6) 0.1462(3) 0.032(2) Uani 1 1 d . . . . .
C3E C 1.3179(8) 0.3700(7) 0.1825(4) 0.037(3) Uani 1 1 d . . . . .
C4E C 1.2200(7) 0.3835(7) 0.1971(4) 0.037(3) Uani 1 1 d . . . . .
H4EA H 1.183319 0.430998 0.183223 0.045 Uiso 1 1 calc R U . . .
C5E C 1.1777(8) 0.3302(8) 0.2304(4) 0.045(3) Uani 1 1 d . . . . .
H5EA H 1.111911 0.341101 0.239841 0.054 Uiso 1 1 calc R U . . .
C6E C 1.2292(9) 0.2588(8) 0.2513(4) 0.052(3) Uani 1 1 d . . . . .
H6EA H 1.198401 0.220889 0.274398 0.063 Uiso 1 1 calc R U . . .
C7E C 1.3233(9) 0.2447(8) 0.2381(4) 0.046(3) Uani 1 1 d . . . . .
H7EA H 1.358452 0.197281 0.252864 0.056 Uiso 1 1 calc R U . . .
C8E C 1.3706(8) 0.2967(7) 0.2038(3) 0.037(3) Uani 1 1 d . . . . .
C9E C 1.4678(9) 0.2821(7) 0.1887(4) 0.044(3) Uani 1 1 d . . . . .
H9EA H 1.503346 0.234205 0.202878 0.053 Uiso 1 1 calc R U . . .
C10E C 1.5137(8) 0.3338(7) 0.1547(4) 0.041(3) Uani 1 1 d . . . . .
H10F H 1.579598 0.321483 0.145955 0.049 Uiso 1 1 calc R U . . .
C11E C 1.2574(7) 0.5954(7) 0.0757(4) 0.036(3) Uani 1 1 d . . . . .
C12E C 1.1738(7) 0.5476(7) 0.0541(3) 0.034(2) Uani 1 1 d . . . . .
C13E C 1.1014(8) 0.6039(8) 0.0345(4) 0.046(3) Uani 1 1 d . . . . .
H13F H 1.042399 0.574028 0.020110 0.055 Uiso 1 1 calc R U . . .
C14E C 1.1125(8) 0.7003(8) 0.0352(4) 0.049(3) Uani 1 1 d . . . . .
C15E C 1.1947(9) 0.7451(8) 0.0595(5) 0.058(4) Uani 1 1 d . . . . .
H15F H 1.200584 0.811443 0.062722 0.069 Uiso 1 1 calc R U . . .
C16E C 1.2669(8) 0.6922(7) 0.0787(4) 0.052(3) Uani 1 1 d . . . . .
H16F H 1.324190 0.722520 0.094239 0.062 Uiso 1 1 calc R U . . .
C17E C 1.1587(8) 0.4448(7) 0.0502(4) 0.045(3) Uani 1 1 d . . . . .
H17P H 1.224182 0.418015 0.048949 0.068 Uiso 1 1 calc R U . . .
H17Q H 1.119035 0.427794 0.021940 0.068 Uiso 1 1 calc R U . . .
H17R H 1.122764 0.420259 0.076953 0.068 Uiso 1 1 calc R U . . .
C18E C 1.0328(9) 0.7568(9) 0.0123(5) 0.074(4) Uani 1 1 d . . . . .
H18P H 0.965984 0.725993 0.017225 0.112 Uiso 1 1 calc R U . . .
H18Q H 1.044348 0.760695 -0.020829 0.112 Uiso 1 1 calc R U . . .
H18R H 1.036869 0.820038 0.025780 0.112 Uiso 1 1 calc R U . . .
C1S C 0.1350(10) 0.7211(10) 0.2324(5) 0.072(4) Uani 1 1 d D . . . .
C2S C 0.1385(11) 0.6593(9) 0.1950(5) 0.078(4) Uani 1 1 d D . . . .
H2SA H 0.178879 0.607311 0.197244 0.094 Uiso 1 1 calc R U . . .
C3S C 0.0818(11) 0.6739(10) 0.1535(5) 0.081(5) Uani 1 1 d D . . . .
H3SA H 0.082029 0.631276 0.128251 0.098 Uiso 1 1 calc R U . . .
C4S C 0.0256(11) 0.7532(10) 0.1511(5) 0.085(5) Uani 1 1 d D . . . .
H4SA H -0.010680 0.766864 0.123593 0.102 Uiso 1 1 calc R U . . .
C5S C 0.0240(11) 0.8121(12) 0.1902(5) 0.094(5) Uani 1 1 d D . . . .
H5SA H -0.015940 0.864441 0.189220 0.113 Uiso 1 1 calc R U . . .
C6S C 0.0768(10) 0.7961(10) 0.2283(5) 0.076(4) Uani 1 1 d D . . . .
H6SA H 0.074446 0.838029 0.253725 0.092 Uiso 1 1 calc R U . . .
C7S C 0.1901(13) 0.7027(13) 0.2753(5) 0.120(7) Uani 1 1 d D . . . .
H7SA H 0.257599 0.684766 0.268306 0.179 Uiso 1 1 calc R U . . .
H7SB H 0.154006 0.651696 0.291751 0.179 Uiso 1 1 calc R U . . .
H7SC H 0.195669 0.759389 0.294728 0.179 Uiso 1 1 calc R U . . .
C8S C 0.004(5) 0.107(6) 0.2601(10) 0.21(3) Uiso 0.5 1 d D . P A 1
C9S C 0.0079(19) 0.1230(18) 0.3073(8) 0.058(7) Uiso 0.5 1 d D . P A 1
H9SA H 0.057113 0.092558 0.324798 0.069 Uiso 0.5 1 calc R U P A 1
C10S C -0.056(3) 0.182(3) 0.3321(8) 0.099(12) Uiso 0.5 1 d D . P A 1
H10G H -0.050800 0.190238 0.364603 0.119 Uiso 0.5 1 calc R U P A 1
C11S C -0.1273(18) 0.2261(16) 0.3035(9) 0.055(7) Uiso 0.5 1 d D . P A 1
H11A H -0.173899 0.266219 0.315780 0.065 Uiso 0.5 1 calc R U P A 1
C12S C -0.124(4) 0.206(4) 0.2550(10) 0.18(2) Uiso 0.5 1 d D . P A 1
H12A H -0.171127 0.235258 0.235809 0.211 Uiso 0.5 1 calc R U P A 1
C13S C -0.065(3) 0.153(3) 0.2340(8) 0.097(12) Uiso 0.5 1 d D . P A 1
H13G H -0.068411 0.145215 0.201441 0.116 Uiso 0.5 1 calc R U P A 1
C14S C 0.073(2) 0.0517(19) 0.2355(9) 0.081(9) Uiso 0.5 1 d D . P A 1
H14A H 0.117670 0.022803 0.257765 0.122 Uiso 0.5 1 calc R U P A 1
H14B H 0.034593 0.002654 0.217236 0.122 Uiso 0.5 1 calc R U P A 1
H14C H 0.113057 0.092492 0.215021 0.122 Uiso 0.5 1 calc R U P A 1
C15S C 0.885(2) 0.539(2) 0.3542(7) 0.069(8) Uiso 0.5 1 d D . P B 1
C16S C 0.8708(17) 0.5865(16) 0.3127(6) 0.042(6) Uiso 0.5 1 d D . P B 1
H16G H 0.819738 0.629292 0.309739 0.050 Uiso 0.5 1 calc R U P B 1
C17S C 0.9349(16) 0.5698(15) 0.2736(7) 0.053(6) Uiso 0.5 1 d D . P B 1
H17S H 0.924594 0.600045 0.245016 0.063 Uiso 0.5 1 calc R U P B 1
C18S C 1.0125(19) 0.508(2) 0.2795(9) 0.082(10) Uiso 0.5 1 d D . P B 1
H18S H 1.064803 0.503497 0.258216 0.099 Uiso 0.5 1 calc R U P B 1
C19S C 1.005(3) 0.452(3) 0.3204(11) 0.123(19) Uiso 0.5 1 d D . P B 1
H19A H 1.041038 0.396725 0.321834 0.148 Uiso 0.5 1 calc R U P B 1
C20S C 0.952(2) 0.472(2) 0.3555(9) 0.097(12) Uiso 0.5 1 d D . P B 1
H20A H 0.960558 0.438235 0.383255 0.116 Uiso 0.5 1 calc R U P B 1
C21S C 0.833(2) 0.5611(19) 0.3969(7) 0.078(9) Uiso 0.5 1 d D . P B 1
H21A H 0.787116 0.610475 0.390830 0.117 Uiso 0.5 1 calc R U P B 1
H21B H 0.794274 0.504640 0.407319 0.117 Uiso 0.5 1 calc R U P B 1
H21C H 0.882782 0.582444 0.420923 0.117 Uiso 0.5 1 calc R U P B 1
C22S C 0.2360(12) 0.0690(10) 0.1298(6) 0.033(5) Uiso 0.5 1 d D . P C 1
C23S C 0.1781(12) -0.0123(11) 0.1156(7) 0.040(5) Uiso 0.5 1 d D . P C 1
H23A H 0.203368 -0.072186 0.119875 0.048 Uiso 0.5 1 calc R U P C 1
C24S C 0.0815(13) -0.0045(12) 0.0947(7) 0.046(6) Uiso 0.5 1 d D . P C 1
H24A H 0.035127 -0.057691 0.090519 0.055 Uiso 0.5 1 calc R U P C 1
C25S C 0.0576(15) 0.0827(13) 0.0809(8) 0.058(7) Uiso 0.5 1 d D . P C 1
H25A H 0.000723 0.090114 0.061136 0.070 Uiso 0.5 1 calc R U P C 1
C26S C 0.1196(13) 0.1611(12) 0.0969(7) 0.041(5) Uiso 0.5 1 d D . P C 1
H26A H 0.100479 0.222168 0.089780 0.050 Uiso 0.5 1 calc R U P C 1
C27S C 0.2012(12) 0.1524(10) 0.1207(6) 0.030(4) Uiso 0.5 1 d D . P C 1
H27A H 0.238076 0.207337 0.132369 0.036 Uiso 0.5 1 calc R U P C 1
C28S C 0.3355(15) 0.0627(18) 0.1502(10) 0.085(9) Uiso 0.5 1 d D . P C 1
H28A H 0.348390 -0.003302 0.154346 0.127 Uiso 0.5 1 calc R U P C 1
H28B H 0.385635 0.092279 0.129857 0.127 Uiso 0.5 1 calc R U P C 1
H28C H 0.339988 0.094950 0.180190 0.127 Uiso 0.5 1 calc R U P C 1
C8X C -0.005(3) 0.113(3) 0.2485(7) 0.080 Uiso 0.5 1 d D U P D 2
C9X C 0.030(2) 0.094(2) 0.2925(8) 0.080 Uiso 0.5 1 d D U P D 2
H9XA H 0.079758 0.050710 0.297597 0.096 Uiso 0.5 1 calc R U P D 2
C10X C -0.013(2) 0.143(2) 0.3311(7) 0.080 Uiso 0.5 1 d D U P D 2
H10H H 0.007674 0.131034 0.361917 0.096 Uiso 0.5 1 calc R U P D 2
C11X C -0.085(3) 0.208(2) 0.3220(9) 0.080 Uiso 0.5 1 d D U P D 2
H11B H -0.110699 0.244927 0.345655 0.096 Uiso 0.5 1 calc R U P D 2
C12X C -0.116(2) 0.216(2) 0.2745(10) 0.080 Uiso 0.5 1 d D U P D 2
H12B H -0.165245 0.258474 0.267092 0.096 Uiso 0.5 1 calc R U P D 2
C13X C -0.083(3) 0.169(3) 0.2417(9) 0.080 Uiso 0.5 1 d D U P D 2
H13H H -0.112757 0.172235 0.211749 0.096 Uiso 0.5 1 calc R U P D 2
C14X C 0.025(2) 0.078(2) 0.2044(8) 0.080 Uiso 0.5 1 d D U P D 2
H14D H 0.081447 0.037880 0.209245 0.120 Uiso 0.5 1 calc R U P D 2
H14E H -0.031601 0.041025 0.189406 0.120 Uiso 0.5 1 calc R U P D 2
H14F H 0.046603 0.130464 0.184725 0.120 Uiso 0.5 1 calc R U P D 2
C15X C 0.864(2) 0.570(2) 0.3498(8) 0.080 Uiso 0.5 1 d D U P E 2
C16X C 0.897(2) 0.576(2) 0.3043(8) 0.080 Uiso 0.5 1 d D U P E 2
H16H H 0.870918 0.621326 0.284070 0.096 Uiso 0.5 1 calc R U P E 2
C17X C 0.970(2) 0.514(2) 0.2879(8) 0.080 Uiso 0.5 1 d D U P E 2
H17T H 0.982318 0.505856 0.256093 0.096 Uiso 0.5 1 calc R U P E 2
C18X C 1.022(3) 0.466(3) 0.3229(9) 0.080 Uiso 0.5 1 d D U P E 2
H18T H 1.080819 0.435491 0.316516 0.096 Uiso 0.5 1 calc R U P E 2
C19X C 0.982(2) 0.466(2) 0.3680(9) 0.080 Uiso 0.5 1 d D U P E 2
H19B H 1.009531 0.424756 0.390007 0.096 Uiso 0.5 1 calc R U P E 2
C20X C 0.9121(19) 0.5170(19) 0.3811(8) 0.080 Uiso 0.5 1 d D U P E 2
H20B H 0.894224 0.517651 0.412538 0.096 Uiso 0.5 1 calc R U P E 2
C21X C 0.7839(19) 0.6231(19) 0.3693(9) 0.080 Uiso 0.5 1 d D U P E 2
H21D H 0.752734 0.659412 0.345009 0.120 Uiso 0.5 1 calc R U P E 2
H21E H 0.732757 0.579220 0.382438 0.120 Uiso 0.5 1 calc R U P E 2
H21F H 0.813049 0.665674 0.393604 0.120 Uiso 0.5 1 calc R U P E 2

loop_
_atom_site_aniso_label
_atom_site_aniso_U_11
_atom_site_aniso_U_22
_atom_site_aniso_U_33
_atom_site_aniso_U_23
_atom_site_aniso_U_13
_atom_site_aniso_U_12
Dy1 0.0242(3) 0.0235(3) 0.0324(3) 0.0013(2) -0.0077(2) -0.00062(19)
Dy2 0.0235(3) 0.0212(2) 0.0374(3) 0.0019(2) -0.0135(2) -0.00005(19)
O1 0.025(4) 0.030(4) 0.030(4) 0.002(3) -0.008(3) 0.004(3)
N1 0.022(4) 0.028(4) 0.037(5) -0.002(4) 0.000(4) 0.001(3)
N2 0.029(4) 0.023(4) 0.031(5) 0.000(3) -0.002(4) 0.002(3)
C1 0.023(5) 0.028(5) 0.033(6) 0.005(4) 0.004(4) -0.009(4)
C2 0.035(6) 0.027(5) 0.023(5) -0.002(4) -0.008(4) -0.002(4)
C3 0.027(5) 0.021(5) 0.038(6) 0.008(4) -0.003(4) 0.003(4)
C4 0.058(7) 0.025(5) 0.038(7) 0.008(5) -0.001(6) 0.009(5)
C5 0.054(7) 0.042(7) 0.041(7) 0.004(5) -0.012(6) 0.013(5)
C6 0.048(7) 0.022(5) 0.052(7) 0.006(5) -0.012(6) 0.000(5)
C7 0.049(7) 0.012(5) 0.055(8) 0.000(5) -0.002(6) -0.004(4)
C8 0.047(6) 0.026(5) 0.029(6) 0.004(4) -0.003(5) -0.010(5)
C9 0.041(6) 0.024(5) 0.043(7) -0.003(5) -0.013(5) -0.005(4)
C10 0.030(6) 0.034(6) 0.041(7) 0.003(5) -0.008(5) 0.001(4)
C11 0.036(6) 0.027(5) 0.041(7) 0.001(5) -0.005(5) 0.003(4)
C12 0.061(8) 0.027(6) 0.035(7) 0.002(5) -0.006(6) 0.011(5)
C13 0.060(8) 0.038(6) 0.045(7) -0.010(5) 0.000(6) 0.008(6)
C14 0.070(9) 0.043(7) 0.054(8) -0.021(6) -0.004(7) 0.000(6)
C15 0.065(9) 0.036(7) 0.067(9) -0.002(6) -0.012(7) -0.021(6)
C16 0.050(7) 0.036(6) 0.047(7) 0.000(5) -0.007(6) 0.001(5)
C17 0.043(7) 0.051(7) 0.042(7) 0.000(5) 0.005(5) 0.004(5)
C18 0.135(16) 0.077(11) 0.099(14) -0.047(10) 0.000(12) -0.010(11)
O1A 0.019(3) 0.031(4) 0.048(5) 0.006(3) -0.009(3) 0.000(3)
N1A 0.024(4) 0.026(4) 0.030(5) 0.001(4) -0.011(4) -0.002(3)
C1A 0.022(5) 0.033(5) 0.029(6) -0.001(4) -0.008(4) 0.005(4)
N2A 0.026(4) 0.026(4) 0.040(5) -0.004(4) -0.009(4) -0.004(3)
C2A 0.030(5) 0.018(5) 0.032(6) 0.000(4) -0.016(4) -0.001(4)
C3A 0.038(6) 0.031(5) 0.024(6) 0.003(4) -0.010(5) 0.002(4)
C4A 0.032(6) 0.038(6) 0.033(6) -0.001(5) -0.011(5) 0.002(5)
C5A 0.038(6) 0.039(6) 0.047(7) 0.003(5) 0.001(5) -0.001(5)
C6A 0.042(7) 0.037(6) 0.045(7) -0.007(5) -0.001(5) 0.014(5)
C7A 0.044(7) 0.046(7) 0.033(6) -0.009(5) -0.013(5) 0.002(5)
C8A 0.036(6) 0.042(6) 0.021(5) 0.002(4) -0.012(4) -0.002(5)
C9A 0.053(7) 0.019(5) 0.045(7) -0.004(5) -0.003(6) -0.002(5)
C10A 0.040(6) 0.036(6) 0.030(6) -0.008(5) -0.003(5) -0.009(5)
C11A 0.032(6) 0.034(6) 0.031(6) -0.007(4) 0.008(5) -0.009(4)
C12A 0.021(5) 0.060(7) 0.035(6) -0.010(5) -0.003(5) -0.005(5)
C13A 0.024(6) 0.065(8) 0.044(7) -0.008(6) 0.004(5) -0.007(5)
C14A 0.032(6) 0.064(8) 0.049(8) -0.015(6) 0.006(6) -0.026(6)
C15A 0.054(8) 0.048(7) 0.056(8) -0.018(6) 0.019(7) -0.019(6)
C16A 0.038(6) 0.041(6) 0.055(8) -0.017(6) 0.016(6) -0.004(5)
C17A 0.047(8) 0.090(11) 0.082(11) -0.028(8) 0.006(7) -0.032(7)
C18A 0.034(6) 0.059(8) 0.044(7) 0.004(6) -0.008(5) 0.008(5)
O1B 0.026(3) 0.025(3) 0.034(4) 0.003(3) -0.011(3) -0.007(3)
N1B 0.037(5) 0.025(4) 0.030(5) -0.005(4) 0.000(4) 0.003(4)
N2B 0.028(4) 0.024(4) 0.033(5) 0.008(3) -0.007(4) 0.001(3)
C1B 0.035(6) 0.027(5) 0.026(6) 0.002(4) -0.002(5) -0.004(4)
C2B 0.023(5) 0.029(5) 0.033(6) -0.006(4) -0.006(4) 0.000(4)
C3B 0.023(5) 0.038(6) 0.029(6) 0.001(4) -0.008(4) -0.001(4)
C4B 0.030(6) 0.054(7) 0.055(8) -0.002(6) -0.025(5) -0.002(5)
C5B 0.047(8) 0.067(9) 0.068(9) -0.007(7) -0.032(7) 0.003(6)
C6B 0.058(8) 0.053(8) 0.070(9) -0.005(7) -0.038(7) -0.005(6)
C7B 0.052(8) 0.052(7) 0.057(8) -0.005(6) -0.024(6) -0.020(6)
C8B 0.035(6) 0.048(7) 0.034(6) 0.004(5) -0.017(5) -0.012(5)
C9B 0.053(7) 0.021(5) 0.051(7) 0.005(5) -0.027(6) -0.001(5)
C10B 0.044(6) 0.027(5) 0.045(7) 0.003(5) -0.011(5) 0.003(5)
C11B 0.033(6) 0.019(5) 0.037(6) 0.001(4) -0.003(5) -0.002(4)
C12B 0.027(6) 0.046(6) 0.041(7) -0.002(5) -0.002(5) -0.005(5)
C13B 0.030(6) 0.028(6) 0.074(9) -0.014(6) -0.003(6) -0.003(5)
C14B 0.031(6) 0.042(7) 0.076(9) -0.003(6) 0.011(6) 0.007(5)
C15B 0.045(7) 0.037(6) 0.067(9) 0.004(6) 0.004(6) 0.011(5)
C16B 0.036(6) 0.039(6) 0.040(7) -0.001(5) -0.004(5) 0.004(5)
C17B 0.056(8) 0.034(7) 0.107(12) 0.002(7) -0.002(8) 0.006(6)
C18B 0.045(7) 0.040(6) 0.047(7) -0.008(5) -0.009(6) 0.001(5)
O1C 0.024(3) 0.025(3) 0.028(4) -0.007(3) -0.009(3) -0.003(3)
N1C 0.022(4) 0.029(4) 0.043(5) -0.003(4) -0.002(4) -0.003(3)
C1C 0.029(5) 0.030(5) 0.034(6) -0.003(4) -0.010(5) -0.004(4)
N2C 0.024(4) 0.021(4) 0.042(5) 0.002(4) -0.009(4) 0.001(3)
C2C 0.028(5) 0.023(5) 0.034(6) 0.000(4) -0.006(4) 0.008(4)
C3C 0.038(6) 0.018(5) 0.043(7) -0.001(4) -0.001(5) 0.002(4)
C4C 0.039(6) 0.036(6) 0.041(7) -0.005(5) -0.006(5) -0.002(5)
C5C 0.055(7) 0.039(6) 0.037(7) -0.019(5) -0.007(6) 0.009(5)
C6C 0.056(7) 0.016(5) 0.056(8) -0.011(5) -0.007(6) -0.008(5)
C7C 0.052(7) 0.027(6) 0.059(8) -0.007(5) -0.010(6) -0.005(5)
C8C 0.026(5) 0.025(5) 0.059(8) 0.000(5) -0.007(5) 0.006(4)
C9C 0.049(7) 0.032(6) 0.051(7) -0.002(5) -0.020(6) 0.012(5)
C10C 0.045(7) 0.038(6) 0.042(7) 0.002(5) -0.017(5) 0.001(5)
C11C 0.040(6) 0.011(4) 0.042(6) -0.002(4) -0.010(5) -0.001(4)
C12C 0.036(6) 0.030(6) 0.045(7) -0.001(5) 0.001(5) -0.012(5)
C13C 0.052(7) 0.035(6) 0.042(7) 0.006(5) -0.005(6) -0.010(5)
C14C 0.060(8) 0.029(6) 0.041(7) 0.008(5) -0.019(6) 0.000(5)
C15C 0.038(6) 0.039(6) 0.058(8) 0.004(6) -0.012(6) 0.010(5)
C16C 0.048(7) 0.046(6) 0.024(6) 0.006(5) -0.009(5) 0.011(5)
C17C 0.048(7) 0.047(7) 0.052(8) 0.007(6) 0.005(6) -0.003(6)
C18C 0.093(11) 0.054(8) 0.081(11) 0.035(7) -0.046(9) -0.004(7)
O1D 0.024(3) 0.029(4) 0.036(4) 0.004(3) -0.019(3) -0.001(3)
N1D 0.034(5) 0.027(4) 0.031(5) -0.001(4) -0.011(4) 0.001(4)
N2D 0.030(5) 0.022(4) 0.038(5) -0.001(4) -0.015(4) 0.002(3)
C1D 0.024(5) 0.038(6) 0.041(6) 0.011(5) -0.015(5) 0.005(4)
C2D 0.024(5) 0.028(5) 0.033(6) 0.000(4) -0.009(4) 0.006(4)
C3D 0.026(5) 0.031(5) 0.030(6) 0.004(4) -0.011(4) 0.004(4)
C4D 0.024(5) 0.038(6) 0.050(7) -0.001(5) -0.011(5) 0.003(4)
C5D 0.034(6) 0.043(7) 0.063(8) 0.002(6) -0.030(6) 0.005(5)
C6D 0.046(7) 0.057(8) 0.052(8) 0.012(6) -0.034(6) 0.013(6)
C7D 0.039(6) 0.035(6) 0.067(8) 0.012(5) -0.025(6) 0.014(5)
C8D 0.020(5) 0.034(6) 0.050(7) 0.005(5) -0.020(5) 0.003(4)
C9D 0.033(6) 0.036(6) 0.050(7) 0.001(5) -0.015(5) -0.003(5)
C10D 0.033(6) 0.029(5) 0.041(6) 0.001(5) -0.016(5) 0.004(4)
C11D 0.027(5) 0.020(5) 0.046(7) 0.005(4) -0.007(5) -0.002(4)
C12D 0.030(6) 0.036(6) 0.045(7) 0.004(5) -0.007(5) 0.009(5)
C13D 0.050(7) 0.027(6) 0.076(9) 0.004(6) -0.012(7) 0.006(5)
C14D 0.040(7) 0.027(6) 0.068(9) -0.003(6) 0.003(6) -0.002(5)
C15D 0.038(7) 0.037(7) 0.081(10) -0.019(6) -0.004(6) -0.001(5)
C16D 0.033(6) 0.034(6) 0.058(8) 0.002(5) -0.008(5) 0.001(5)
C17D 0.056(7) 0.037(6) 0.051(8) 0.012(5) -0.018(6) 0.005(5)
C18D 0.074(10) 0.032(7) 0.120(13) 0.007(7) 0.012(9) -0.002(6)
O1E 0.033(4) 0.028(4) 0.039(4) 0.003(3) -0.004(3) 0.006(3)
N1E 0.030(5) 0.029(4) 0.041(5) 0.011(4) -0.014(4) 0.001(4)
N2E 0.029(5) 0.032(5) 0.036(5) 0.003(4) -0.006(4) 0.001(4)
C1E 0.027(5) 0.029(5) 0.034(6) -0.003(4) -0.018(5) -0.001(4)
C2E 0.031(6) 0.029(5) 0.033(6) 0.009(4) -0.012(5) -0.003(4)
C3E 0.039(6) 0.032(6) 0.038(6) -0.004(5) -0.016(5) -0.005(5)
C4E 0.030(6) 0.044(6) 0.037(6) 0.009(5) -0.005(5) -0.008(5)
C5E 0.035(6) 0.048(7) 0.050(8) -0.009(6) -0.011(5) 0.000(5)
C6E 0.053(8) 0.058(8) 0.045(8) 0.005(6) 0.004(6) -0.015(6)
C7E 0.053(8) 0.042(7) 0.043(7) 0.002(5) -0.008(6) 0.005(6)
C8E 0.055(7) 0.031(6) 0.023(6) -0.002(4) -0.004(5) -0.005(5)
C9E 0.055(8) 0.041(6) 0.038(7) 0.001(5) -0.010(6) 0.014(6)
C10E 0.046(7) 0.045(6) 0.032(6) -0.005(5) 0.001(5) 0.005(5)
C11E 0.027(6) 0.039(6) 0.043(7) 0.014(5) -0.002(5) 0.008(5)
C12E 0.021(5) 0.046(6) 0.034(6) 0.010(5) 0.000(4) 0.004(5)
C13E 0.030(6) 0.061(8) 0.046(7) 0.010(6) -0.020(5) -0.005(5)
C14E 0.039(7) 0.052(7) 0.058(8) 0.018(6) -0.008(6) 0.007(6)
C15E 0.048(7) 0.035(6) 0.089(10) 0.007(6) -0.021(7) 0.003(5)
C16E 0.035(6) 0.036(6) 0.082(10) 0.013(6) -0.012(6) -0.005(5)
C17E 0.032(6) 0.052(7) 0.051(7) 0.001(6) -0.011(5) 0.004(5)
C18E 0.043(8) 0.078(10) 0.103(12) 0.032(9) -0.013(8) 0.017(7)
C1S 0.055(9) 0.091(11) 0.070(11) 0.009(9) -0.002(8) 0.003(8)
C2S 0.096(12) 0.061(9) 0.077(11) -0.009(8) 0.009(9) 0.000(8)
C3S 0.087(11) 0.079(11) 0.075(11) 0.017(9) -0.010(9) -0.009(9)
C4S 0.081(11) 0.084(11) 0.091(13) 0.011(10) -0.009(10) 0.019(9)
C5S 0.069(11) 0.154(17) 0.065(11) -0.008(11) 0.012(9) 0.037(11)
C6S 0.070(10) 0.092(12) 0.069(11) 0.007(9) -0.006(8) 0.022(9)
C7S 0.114(15) 0.137(17) 0.112(16) 0.014(13) -0.009(13) 0.042(13)

loop_
_atom_type_symbol
_atom_type_description
_atom_type_scat_dispersion_real
_atom_type_scat_dispersion_imag
_atom_type_scat_source
C C 0.0033 0.0016 'International Tables Vol C Tables 4.2.6.8 and 6.1.1.4'
H H 0.0000 0.0000 'International Tables Vol C Tables 4.2.6.8 and 6.1.1.4'
N N 0.0061 0.0033 'International Tables Vol C Tables 4.2.6.8 and 6.1.1.4'
Dy Dy -0.1892 4.4098 'International Tables Vol C Tables 4.2.6.8 and 6.1.1.4'
O O 0.0106 0.0060 'International Tables Vol C Tables 4.2.6.8 and 6.1.1.4'

loop_
_geom_angle_atom_site_label_1
_geom_angle_atom_site_label_2
_geom_angle_atom_site_label_3
_geom_angle
_geom_angle_site_symmetry_1
_geom_angle_site_symmetry_3
O1 Dy1 O1A 150.2(2) . .
O1 Dy1 O1B 91.8(2) . .
O1A Dy1 O1B 108.1(2) . .
O1 Dy1 O1B 132.8(2) . 2_856
O1A Dy1 O1B 75.9(2) . 2_856
O1B Dy1 O1B 71.0(2) . 2_856
O1 Dy1 N2 69.0(2) . .
O1A Dy1 N2 86.5(2) . .
O1B Dy1 N2 158.3(2) . .
O1B Dy1 N2 129.5(2) 2_856 .
O1 Dy1 N2A 90.2(2) . .
O1A Dy1 N2A 70.4(2) . .
O1B Dy1 N2A 84.7(2) . .
O1B Dy1 N2A 129.3(2) 2_856 .
N2 Dy1 N2A 85.3(2) . .
O1 Dy1 N2B 82.4(2) . 2_856
O1A Dy1 N2B 107.9(2) . 2_856
O1B Dy1 N2B 114.1(2) . 2_856
O1B Dy1 N2B 67.0(2) 2_856 2_856
N2 Dy1 N2B 74.5(2) . 2_856
N2A Dy1 N2B 159.9(2) . 2_856
O1 Dy1 Dy1 116.10(17) . 2_856
O1A Dy1 Dy1 92.21(17) . 2_856
O1B Dy1 Dy1 35.84(14) . 2_856
O1B Dy1 Dy1 35.12(14) 2_856 2_856
N2 Dy1 Dy1 163.57(17) . 2_856
N2A Dy1 Dy1 109.68(18) . 2_856
N2B Dy1 Dy1 90.36(17) 2_856 2_856
O1C Dy2 O1E 147.2(2) . .
O1C Dy2 O1D 93.1(2) . .
O1E Dy2 O1D 110.6(2) . .
O1C Dy2 O1D 133.3(2) . 2_865
O1E Dy2 O1D 77.8(2) . 2_865
O1D Dy2 O1D 69.8(2) . 2_865
O1C Dy2 N2E 91.4(2) . .
O1E Dy2 N2E 69.6(2) . .
O1D Dy2 N2E 84.6(2) . .
O1D Dy2 N2E 127.6(2) 2_865 .
O1C Dy2 N2D 82.6(2) . 2_865
O1E Dy2 N2D 106.5(2) . 2_865
O1D Dy2 N2D 113.8(2) . 2_865
O1D Dy2 N2D 67.2(2) 2_865 2_865
N2E Dy2 N2D 160.9(3) . 2_865
O1C Dy2 N2C 68.6(2) . .
O1E Dy2 N2C 83.2(2) . .
O1D Dy2 N2C 159.3(2) . .
O1D Dy2 N2C 129.8(2) 2_865 .
N2E Dy2 N2C 86.2(2) . .
N2D Dy2 N2C 74.7(2) 2_865 .
O1C Dy2 Dy2 117.13(16) . 2_865
O1E Dy2 Dy2 94.65(17) . 2_865
O1D Dy2 Dy2 35.44(16) . 2_865
O1D Dy2 Dy2 34.35(14) 2_865 2_865
N2E Dy2 Dy2 108.67(18) . 2_865
N2D Dy2 Dy2 90.16(18) 2_865 2_865
N2C Dy2 Dy2 163.30(17) . 2_865
C1 O1 Dy1 147.3(6) . .
N2 N1 C2 121.4(8) . .
N1 N2 C11 110.2(7) . .
N1 N2 Dy1 135.6(6) . .
C11 N2 Dy1 114.1(5) . .
O1 C1 C10 123.1(9) . .
O1 C1 C2 119.9(8) . .
C10 C1 C2 117.0(8) . .
N1 C2 C1 125.6(8) . .
N1 C2 C3 115.5(8) . .
C1 C2 C3 118.9(8) . .
C4 C3 C8 117.9(8) . .
C4 C3 C2 122.0(8) . .
C8 C3 C2 120.1(8) . .
C5 C4 C3 120.5(10) . .
C5 C4 H4A 119.7 . .
C3 C4 H4A 119.7 . .
C4 C5 C6 121.5(10) . .
C4 C5 H5A 119.3 . .
C6 C5 H5A 119.3 . .
C7 C6 C5 119.6(9) . .
C7 C6 H6A 120.2 . .
C5 C6 H6A 120.2 . .
C6 C7 C8 119.5(9) . .
C6 C7 H7A 120.2 . .
C8 C7 H7A 120.2 . .
C3 C8 C7 120.9(9) . .
C3 C8 C9 118.3(9) . .
C7 C8 C9 120.5(9) . .
C10 C9 C8 120.2(9) . .
C10 C9 H9A 119.9 . .
C8 C9 H9A 119.9 . .
C9 C10 C1 124.6(10) . .
C9 C10 H10A 117.7 . .
C1 C10 H10A 117.7 . .
C16 C11 C12 120.1(10) . .
C16 C11 N2 118.6(10) . .
C12 C11 N2 121.1(9) . .
C13 C12 C11 117.0(11) . .
C13 C12 C17 121.1(11) . .
C11 C12 C17 121.8(9) . .
C14 C13 C12 123.6(11) . .
C14 C13 H13A 118.2 . .
C12 C13 H13A 118.2 . .
C15 C14 C13 117.6(11) . .
C15 C14 C18 120.9(13) . .
C13 C14 C18 121.3(13) . .
C14 C15 C16 121.9(11) . .
C14 C15 H15A 119.0 . .
C16 C15 H15A 119.0 . .
C11 C16 C15 119.6(11) . .
C11 C16 H16A 120.2 . .
C15 C16 H16A 120.2 . .
C12 C17 H17A 109.5 . .
C12 C17 H17B 109.5 . .
H17A C17 H17B 109.5 . .
C12 C17 H17C 109.5 . .
H17A C17 H17C 109.5 . .
H17B C17 H17C 109.5 . .
C14 C18 H18A 109.5 . .
C14 C18 H18B 109.5 . .
H18A C18 H18B 109.5 . .
C14 C18 H18C 109.5 . .
H18A C18 H18C 109.5 . .
H18B C18 H18C 109.5 . .
C1A O1A Dy1 143.6(6) . .
N2A N1A C2A 121.5(8) . .
O1A C1A C2A 122.6(8) . .
O1A C1A C10A 118.2(9) . .
C2A C1A C10A 118.6(9) . .
N1A N2A C11A 109.4(7) . .
N1A N2A Dy1 133.3(6) . .
C11A N2A Dy1 116.8(6) . .
N1A C2A C1A 126.2(9) . .
N1A C2A C3A 113.1(8) . .
C1A C2A C3A 120.6(8) . .
C4A C3A C8A 118.6(9) . .
C4A C3A C2A 123.3(9) . .
C8A C3A C2A 118.1(9) . .
C5A C4A C3A 120.9(10) . .
C5A C4A H4AA 119.5 . .
C3A C4A H4AA 119.5 . .
C4A C5A C6A 120.7(10) . .
C4A C5A H5AA 119.6 . .
C6A C5A H5AA 119.6 . .
C7A C6A C5A 120.1(10) . .
C7A C6A H6AA 119.9 . .
C5A C6A H6AA 119.9 . .
C6A C7A C8A 120.8(10) . .
C6A C7A H7AA 119.6 . .
C8A C7A H7AA 119.6 . .
C9A C8A C3A 119.8(9) . .
C9A C8A C7A 121.4(9) . .
C3A C8A C7A 118.9(9) . .
C10A C9A C8A 121.9(9) . .
C10A C9A H9AA 119.1 . .
C8A C9A H9AA 119.1 . .
C9A C10A C1A 120.7(10) . .
C9A C10A H10B 119.6 . .
C1A C10A H10B 119.6 . .
C16A C11A C12A 121.7(9) . .
C16A C11A N2A 117.1(9) . .
C12A C11A N2A 121.1(9) . .
C11A C12A C13A 115.5(10) . .
C11A C12A C18A 123.1(9) . .
C13A C12A C18A 121.3(10) . .
C14A C13A C12A 124.0(11) . .
C14A C13A H13B 118.0 . .
C12A C13A H13B 118.0 . .
C15A C14A C13A 118.2(10) . .
C15A C14A C17A 121.4(12) . .
C13A C14A C17A 120.3(12) . .
C14A C15A C16A 121.4(11) . .
C14A C15A H15B 119.3 . .
C16A C15A H15B 119.3 . .
C11A C16A C15A 119.2(11) . .
C11A C16A H16B 120.4 . .
C15A C16A H16B 120.4 . .
C14A C17A H17D 109.5 . .
C14A C17A H17E 109.5 . .
H17D C17A H17E 109.5 . .
C14A C17A H17F 109.5 . .
H17D C17A H17F 109.5 . .
H17E C17A H17F 109.5 . .
C12A C18A H18D 109.5 . .
C12A C18A H18E 109.5 . .
H18D C18A H18E 109.5 . .
C12A C18A H18F 109.5 . .
H18D C18A H18F 109.5 . .
H18E C18A H18F 109.5 . .
C1B O1B Dy1 135.2(6) . .
C1B O1B Dy1 114.0(5) . 2_856
Dy1 O1B Dy1 109.0(2) . 2_856
N2B N1B C2B 120.3(8) . .
N1B N2B C11B 111.6(7) . .
N1B N2B Dy1 122.1(6) . 2_856
C11B N2B Dy1 122.3(6) . 2_856
O1B C1B C2B 122.6(8) . .
O1B C1B C10B 119.9(9) . .
C2B C1B C10B 117.5(9) . .
N1B C2B C1B 125.3(8) . .
N1B C2B C3B 113.4(8) . .
C1B C2B C3B 120.8(9) . .
C4B C3B C2B 122.8(9) . .
C4B C3B C8B 117.7(9) . .
C2B C3B C8B 119.5(8) . .
C3B C4B C5B 120.5(11) . .
C3B C4B H4BA 119.8 . .
C5B C4B H4BA 119.8 . .
C6B C5B C4B 122.0(11) . .
C6B C5B H5BA 119.0 . .
C4B C5B H5BA 119.0 . .
C7B C6B C5B 119.6(11) . .
C7B C6B H6BA 120.2 . .
C5B C6B H6BA 120.2 . .
C6B C7B C8B 120.5(11) . .
C6B C7B H7BA 119.8 . .
C8B C7B H7BA 119.8 . .
C9B C8B C3B 118.3(9) . .
C9B C8B C7B 122.0(10) . .
C3B C8B C7B 119.7(10) . .
C10B C9B C8B 120.4(9) . .
C10B C9B H9BA 119.8 . .
C8B C9B H9BA 119.8 . .
C9B C10B C1B 123.6(10) . .
C9B C10B H10C 118.2 . .
C1B C10B H10C 118.2 . .
C12B C11B C16B 119.3(9) . .
C12B C11B N2B 120.7(9) . .
C16B C11B N2B 119.9(9) . .
C11B C12B C13B 118.6(10) . .
C11B C12B C18B 121.2(9) . .
C13B C12B C18B 120.3(10) . .
C14B C13B C12B 121.8(10) . .
C14B C13B H13C 119.1 . .
C12B C13B H13C 119.1 . .
C15B C14B C13B 117.9(10) . .
C15B C14B C17B 120.2(12) . .
C13B C14B C17B 121.8(11) . .
C16B C15B C14B 122.7(12) . .
C16B C15B H15C 118.7 . .
C14B C15B H15C 118.7 . .
C15B C16B C11B 119.5(10) . .
C15B C16B H16C 120.2 . .
C11B C16B H16C 120.2 . .
C14B C17B H17G 109.5 . .
C14B C17B H17H 109.5 . .
H17G C17B H17H 109.5 . .
C14B C17B H17I 109.5 . .
H17G C17B H17I 109.5 . .
H17H C17B H17I 109.5 . .
C12B C18B H18G 109.5 . .
C12B C18B H18H 109.5 . .
H18G C18B H18H 109.5 . .
C12B C18B H18I 109.5 . .
H18G C18B H18I 109.5 . .
H18H C18B H18I 109.5 . .
C1C O1C Dy2 147.5(6) . .
N2C N1C C2C 121.3(8) . .
O1C C1C C10C 120.6(9) . .
O1C C1C C2C 120.3(8) . .
C10C C1C C2C 119.1(9) . .
N1C N2C C11C 109.7(8) . .
N1C N2C Dy2 134.2(6) . .
C11C N2C Dy2 116.0(5) . .
N1C C2C C1C 126.5(8) . .
N1C C2C C3C 114.6(8) . .
C1C C2C C3C 118.9(8) . .
C8C C3C C4C 118.6(9) . .
C8C C3C C2C 119.7(9) . .
C4C C3C C2C 121.7(9) . .
C5C C4C C3C 120.1(10) . .
C5C C4C H4CA 119.9 . .
C3C C4C H4CA 120.0 . .
C4C C5C C6C 122.0(10) . .
C4C C5C H5CA 119.0 . .
C6C C5C H5CA 119.0 . .
C7C C6C C5C 119.4(9) . .
C7C C6C H6CA 120.3 . .
C5C C6C H6CA 120.3 . .
C6C C7C C8C 120.5(10) . .
C6C C7C H7CA 119.7 . .
C8C C7C H7CA 119.7 . .
C3C C8C C9C 118.6(9) . .
C3C C8C C7C 119.3(10) . .
C9C C8C C7C 122.1(9) . .
C10C C9C C8C 121.5(10) . .
C10C C9C H9CA 119.3 . .
C8C C9C H9CA 119.3 . .
C9C C10C C1C 121.6(10) . .
C9C C10C H10D 119.2 . .
C1C C10C H10D 119.2 . .
C16C C11C C12C 120.5(9) . .
C16C C11C N2C 118.4(9) . .
C12C C11C N2C 121.0(9) . .
C13C C12C C11C 117.9(10) . .
C13C C12C C17C 119.4(10) . .
C11C C12C C17C 122.7(10) . .
C12C C13C C14C 121.7(11) . .
C12C C13C H13D 119.2 . .
C14C C13C H13D 119.2 . .
C15C C14C C13C 118.6(10) . .
C15C C14C C18C 123.0(11) . .
C13C C14C C18C 118.5(11) . .
C14C C15C C16C 120.3(10) . .
C14C C15C H15D 119.8 . .
C16C C15C H15D 119.8 . .
C11C C16C C15C 121.0(10) . .
C11C C16C H16D 119.5 . .
C15C C16C H16D 119.5 . .
C12C C17C H17J 109.5 . .
C12C C17C H17K 109.5 . .
H17J C17C H17K 109.5 . .
C12C C17C H17L 109.5 . .
H17J C17C H17L 109.5 . .
H17K C17C H17L 109.5 . .
C14C C18C H18J 109.5 . .
C14C C18C H18K 109.5 . .
H18J C18C H18K 109.5 . .
C14C C18C H18L 109.5 . .
H18J C18C H18L 109.5 . .
H18K C18C H18L 109.5 . .
C1D O1D Dy2 135.2(6) . .
C1D O1D Dy2 112.2(6) . 2_865
Dy2 O1D Dy2 110.2(2) . 2_865
N2D N1D C2D 119.4(8) . .
N1D N2D C11D 112.1(7) . .
N1D N2D Dy2 121.6(6) . 2_865
C11D N2D Dy2 122.3(6) . 2_865
O1D C1D C10D 119.0(8) . .
O1D C1D C2D 121.0(8) . .
C10D C1D C2D 119.9(8) . .
N1D C2D C1D 125.8(8) . .
N1D C2D C3D 114.1(8) . .
C1D C2D C3D 119.8(8) . .
C4D C3D C8D 119.5(8) . .
C4D C3D C2D 122.1(9) . .
C8D C3D C2D 118.3(8) . .
C5D C4D C3D 119.1(9) . .
C5D C4D H4DA 120.4 . .
C3D C4D H4DA 120.4 . .
C6D C5D C4D 120.6(10) . .
C6D C5D H5DA 119.7 . .
C4D C5D H5DA 119.7 . .
C7D C6D C5D 121.6(9) . .
C7D C6D H6DA 119.2 . .
C5D C6D H6DA 119.2 . .
C6D C7D C8D 120.2(10) . .
C6D C7D H7DA 119.9 . .
C8D C7D H7DA 119.9 . .
C9D C8D C7D 122.2(9) . .
C9D C8D C3D 118.9(8) . .
C7D C8D C3D 118.9(9) . .
C10D C9D C8D 122.8(9) . .
C10D C9D H9DA 118.6 . .
C8D C9D H9DA 118.6 . .
C9D C10D C1D 119.9(9) . .
C9D C10D H10E 120.1 . .
C1D C10D H10E 120.1 . .
C12D C11D C16D 121.7(9) . .
C12D C11D N2D 119.7(9) . .
C16D C11D N2D 118.4(9) . .
C11D C12D C13D 117.6(10) . .
C11D C12D C17D 122.9(9) . .
C13D C12D C17D 119.4(10) . .
C14D C13D C12D 123.0(11) . .
C14D C13D H13E 118.5 . .
C12D C13D H13E 118.5 . .
C13D C14D C15D 118.5(10) . .
C13D C14D C18D 120.6(11) . .
C15D C14D C18D 120.8(11) . .
C16D C15D C14D 120.3(11) . .
C16D C15D H15E 119.9 . .
C14D C15D H15E 119.9 . .
C15D C16D C11D 118.8(10) . .
C15D C16D H16E 120.6 . .
C11D C16D H16E 120.6 . .
C12D C17D H17M 109.5 . .
C12D C17D H17N 109.5 . .
H17M C17D H17N 109.5 . .
C12D C17D H17O 109.5 . .
H17M C17D H17O 109.5 . .
H17N C17D H17O 109.5 . .
C14D C18D H18M 109.5 . .
C14D C18D H18N 109.5 . .
H18M C18D H18N 109.5 . .
C14D C18D H18O 109.5 . .
H18M C18D H18O 109.5 . .
H18N C18D H18O 109.5 . .
C1E O1E Dy2 144.8(6) . .
N2E N1E C2E 122.4(8) . .
N1E N2E C11E 110.1(8) . .
N1E N2E Dy2 134.5(6) . .
C11E N2E Dy2 114.7(6) . .
O1E C1E C2E 123.4(8) . .
O1E C1E C10E 117.8(9) . .
C2E C1E C10E 118.8(10) . .
N1E C2E C1E 124.0(9) . .
N1E C2E C3E 115.4(9) . .
C1E C2E C3E 120.5(9) . .
C4E C3E C2E 122.7(9) . .
C4E C3E C8E 117.9(10) . .
C2E C3E C8E 119.4(10) . .
C5E C4E C3E 121.0(10) . .
C5E C4E H4EA 119.5 . .
C3E C4E H4EA 119.5 . .
C4E C5E C6E 121.1(11) . .
C4E C5E H5EA 119.4 . .
C6E C5E H5EA 119.4 . .
C7E C6E C5E 119.0(11) . .
C7E C6E H6EA 120.5 . .
C5E C6E H6EA 120.5 . .
C6E C7E C8E 122.6(11) . .
C6E C7E H7EA 118.7 . .
C8E C7E H7EA 118.7 . .
C7E C8E C9E 123.7(10) . .
C7E C8E C3E 118.3(10) . .
C9E C8E C3E 117.9(10) . .
C10E C9E C8E 123.2(10) . .
C10E C9E H9EA 118.4 . .
C8E C9E H9EA 118.4 . .
C9E C10E C1E 120.2(10) . .
C9E C10E H10F 119.9 . .
C1E C10E H10F 119.9 . .
C16E C11E C12E 121.6(9) . .
C16E C11E N2E 117.9(9) . .
C12E C11E N2E 120.5(9) . .
C11E C12E C13E 116.0(9) . .
C11E C12E C17E 124.3(9) . .
C13E C12E C17E 119.7(9) . .
C14E C13E C12E 122.8(10) . .
C14E C13E H13F 118.6 . .
C12E C13E H13F 118.6 . .
C13E C14E C15E 119.1(10) . .
C13E C14E C18E 120.1(11) . .
C15E C14E C18E 120.7(11) . .
C16E C15E C14E 119.3(11) . .
C16E C15E H15F 120.4 . .
C14E C15E H15F 120.4 . .
C15E C16E C11E 121.0(11) . .
C15E C16E H16F 119.5 . .
C11E C16E H16F 119.5 . .
C12E C17E H17P 109.5 . .
C12E C17E H17Q 109.5 . .
H17P C17E H17Q 109.5 . .
C12E C17E H17R 109.5 . .
H17P C17E H17R 109.5 . .
H17Q C17E H17R 109.5 . .
C14E C18E H18P 109.5 . .
C14E C18E H18Q 109.5 . .
H18P C18E H18Q 109.5 . .
C14E C18E H18R 109.5 . .
H18P C18E H18R 109.5 . .
H18Q C18E H18R 109.5 . .
C6S C1S C2S 118.9(12) . .
C6S C1S C7S 121.6(13) . .
C2S C1S C7S 119.5(13) . .
C3S C2S C1S 120.2(12) . .
C3S C2S H2SA 119.9 . .
C1S C2S H2SA 119.9 . .
C4S C3S C2S 118.1(13) . .
C4S C3S H3SA 121.0 . .
C2S C3S H3SA 121.0 . .
C5S C4S C3S 118.8(13) . .
C5S C4S H4SA 120.6 . .
C3S C4S H4SA 120.6 . .
C6S C5S C4S 121.5(14) . .
C6S C5S H5SA 119.3 . .
C4S C5S H5SA 119.3 . .
C5S C6S C1S 122.4(13) . .
C5S C6S H6SA 118.8 . .
C1S C6S H6SA 118.8 . .
C1S C7S H7SA 109.5 . .
C1S C7S H7SB 109.5 . .
H7SA C7S H7SB 109.5 . .
C1S C7S H7SC 109.5 . .
H7SA C7S H7SC 109.5 . .
H7SB C7S H7SC 109.5 . .
C13S C8S C9S 118.2(18) . .
C13S C8S C14S 117(2) . .
C9S C8S C14S 124(2) . .
C10S C9S C8S 125.6(18) . .
C10S C9S H9SA 117.2 . .
C8S C9S H9SA 117.2 . .
C11S C10S C9S 114.2(17) . .
C11S C10S H10G 122.9 . .
C9S C10S H10G 122.9 . .
C12S C11S C10S 115.5(17) . .
C12S C11S H11A 122.3 . .
C10S C11S H11A 122.2 . .
C13S C12S C11S 128(2) . .
C13S C12S H12A 115.9 . .
C11S C12S H12A 115.9 . .
C12S C13S C8S 118(2) . .
C12S C13S H13G 120.8 . .
C8S C13S H13G 120.9 . .
C8S C14S H14A 109.5 . .
C8S C14S H14B 109.5 . .
H14A C14S H14B 109.5 . .
C8S C14S H14C 109.5 . .
H14A C14S H14C 109.5 . .
H14B C14S H14C 109.5 . .
C20S C15S C16S 117.9(16) . .
C20S C15S C21S 118.6(18) . .
C16S C15S C21S 123.5(18) . .
C17S C16S C15S 120.1(15) . .
C17S C16S H16G 119.9 . .
C15S C16S H16G 119.9 . .
C18S C17S C16S 118.7(16) . .
C18S C17S H17S 120.7 . .
C16S C17S H17S 120.7 . .
C17S C18S C19S 114.2(18) . .
C17S C18S H18S 122.9 . .
C19S C18S H18S 122.9 . .
C20S C19S C18S 124(2) . .
C20S C19S H19A 118.1 . .
C18S C19S H19A 118.1 . .
C19S C20S C15S 123(2) . .
C19S C20S H20A 118.5 . .
C15S C20S H20A 118.5 . .
C15S C21S H21A 109.5 . .
C15S C21S H21B 109.5 . .
H21A C21S H21B 109.5 . .
C15S C21S H21C 109.5 . .
H21A C21S H21C 109.5 . .
H21B C21S H21C 109.5 . .
C27S C22S C28S 120.5(15) . .
C27S C22S C23S 119.0(14) . .
C28S C22S C23S 120.3(15) . .
C24S C23S C22S 119.4(14) . .
C24S C23S H23A 120.3 . .
C22S C23S H23A 120.3 . .
C25S C24S C23S 117.5(15) . .
C25S C24S H24A 121.3 . .
C23S C24S H24A 121.3 . .
C24S C25S C26S 118.3(16) . .
C24S C25S H25A 120.8 . .
C26S C25S H25A 120.9 . .
C27S C26S C25S 122.0(16) . .
C27S C26S H26A 119.0 . .
C25S C26S H26A 119.0 . .
C26S C27S C22S 122.4(15) . .
C26S C27S H27A 118.8 . .
C22S C27S H27A 118.8 . .
C22S C28S H28A 109.5 . .
C22S C28S H28B 109.5 . .
H28A C28S H28B 109.5 . .
C22S C28S H28C 109.5 . .
H28A C28S H28C 109.5 . .
H28B C28S H28C 109.5 . .
C13X C8X C14X 109.4(18) . .
C13X C8X C9X 120.8(17) . .
C14X C8X C9X 130(2) . .
C8X C9X C10X 117.5(17) . .
C8X C9X H9XA 121.2 . .
C10X C9X H9XA 121.3 . .
C11X C10X C9X 119.5(17) . .
C11X C10X H10H 120.3 . .
C9X C10X H10H 120.2 . .
C10X C11X C12X 115.5(17) . .
C10X C11X H11B 122.2 . .
C12X C11X H11B 122.3 . .
C13X C12X C11X 124(2) . .
C13X C12X H12B 117.9 . .
C11X C12X H12B 117.8 . .
C12X C13X C8X 121.6(19) . .
C12X C13X H13H 119.2 . .
C8X C13X H13H 119.3 . .
C8X C14X H14D 109.5 . .
C8X C14X H14E 109.5 . .
H14D C14X H14E 109.5 . .
C8X C14X H14F 109.5 . .
H14D C14X H14F 109.5 . .
H14E C14X H14F 109.5 . .
C20X C15X C21X 114.1(17) . .
C20X C15X C16X 119.7(17) . .
C21X C15X C16X 125.9(19) . .
C15X C16X C17X 120.5(18) . .
C15X C16X H16H 119.7 . .
C17X C16X H16H 119.7 . .
C18X C17X C16X 115.1(18) . .
C18X C17X H17T 122.4 . .
C16X C17X H17T 122.4 . .
C17X C18X C19X 117.8(19) . .
C17X C18X H18T 121.1 . .
C19X C18X H18T 121.1 . .
C20X C19X C18X 125(2) . .
C20X C19X H19B 117.7 . .
C18X C19X H19B 117.7 . .
C19X C20X C15X 120.2(19) . .
C19X C20X H20B 119.9 . .
C15X C20X H20B 119.9 . .
C15X C21X H21D 109.5 . .
C15X C21X H21E 109.5 . .
H21D C21X H21E 109.5 . .
C15X C21X H21F 109.5 . .
H21D C21X H21F 109.5 . .
H21E C21X H21F 109.5 . .

loop_
_geom_bond_atom_site_label_1
_geom_bond_atom_site_label_2
_geom_bond_distance
_geom_bond_site_symmetry_2
Dy1 O1 2.146(6) .
Dy1 O1A 2.154(7) .
Dy1 O1B 2.324(6) .
Dy1 O1B 2.365(6) 2_856
Dy1 N2 2.536(7) .
Dy1 N2A 2.543(8) .
Dy1 N2B 2.562(8) 2_856
Dy1 Dy1 3.8181(11) 2_856
Dy2 O1C 2.158(6) .
Dy2 O1E 2.159(6) .
Dy2 O1D 2.311(6) .
Dy2 O1D 2.375(7) 2_865
Dy2 N2E 2.524(8) .
Dy2 N2D 2.541(8) 2_865
Dy2 N2C 2.565(8) .
Dy2 Dy2 3.8441(11) 2_865
O1 C1 1.323(10) .
N1 N2 1.271(10) .
N1 C2 1.374(11) .
N2 C11 1.460(12) .
C1 C10 1.391(13) .
C1 C2 1.438(13) .
C2 C3 1.456(12) .
C3 C4 1.391(13) .
C3 C8 1.408(13) .
C4 C5 1.375(13) .
C4 H4A 0.9500 .
C5 C6 1.387(14) .
C5 H5A 0.9500 .
C6 C7 1.368(14) .
C6 H6A 0.9500 .
C7 C8 1.408(13) .
C7 H7A 0.9500 .
C8 C9 1.435(13) .
C9 C10 1.348(13) .
C9 H9A 0.9500 .
C10 H10A 0.9500 .
C11 C16 1.375(14) .
C11 C12 1.421(15) .
C12 C13 1.394(14) .
C12 C17 1.494(15) .
C13 C14 1.379(16) .
C13 H13A 0.9500 .
C14 C15 1.361(17) .
C14 C18 1.474(16) .
C15 C16 1.406(15) .
C15 H15A 0.9500 .
C16 H16A 0.9500 .
C17 H17A 0.9800 .
C17 H17B 0.9800 .
C17 H17C 0.9800 .
C18 H18A 0.9800 .
C18 H18B 0.9800 .
C18 H18C 0.9800 .
O1A C1A 1.314(11) .
N1A N2A 1.298(10) .
N1A C2A 1.377(11) .
C1A C2A 1.404(13) .
C1A C10A 1.432(12) .
N2A C11A 1.463(11) .
C2A C3A 1.443(13) .
C3A C4A 1.398(13) .
C3A C8A 1.423(13) .
C4A C5A 1.381(14) .
C4A H4AA 0.9500 .
C5A C6A 1.388(14) .
C5A H5AA 0.9500 .
C6A C7A 1.365(15) .
C6A H6AA 0.9500 .
C7A C8A 1.422(14) .
C7A H7AA 0.9500 .
C8A C9A 1.404(14) .
C9A C10A 1.358(14) .
C9A H9AA 0.9500 .
C10A H10B 0.9500 .
C11A C16A 1.389(14) .
C11A C12A 1.407(14) .
C12A C13A 1.419(14) .
C12A C18A 1.482(14) .
C13A C14A 1.373(16) .
C13A H13B 0.9500 .
C14A C15A 1.370(17) .
C14A C17A 1.500(14) .
C15A C16A 1.405(14) .
C15A H15B 0.9500 .
C16A H16B 0.9500 .
C17A H17D 0.9800 .
C17A H17E 0.9800 .
C17A H17F 0.9800 .
C18A H18D 0.9800 .
C18A H18E 0.9800 .
C18A H18F 0.9800 .
O1B C1B 1.343(10) .
N1B N2B 1.299(10) .
N1B C2B 1.371(11) .
N2B C11B 1.424(11) .
C1B C2B 1.395(13) .
C1B C10B 1.406(13) .
C2B C3B 1.425(12) .
C3B C4B 1.385(13) .
C3B C8B 1.425(14) .
C4B C5B 1.385(14) .
C4B H4BA 0.9500 .
C5B C6B 1.378(16) .
C5B H5BA 0.9500 .
C6B C7B 1.346(15) .
C6B H6BA 0.9500 .
C7B C8B 1.427(13) .
C7B H7BA 0.9500 .
C8B C9B 1.415(13) .
C9B C10B 1.347(13) .
C9B H9BA 0.9500 .
C10B H10C 0.9500 .
C11B C12B 1.389(14) .
C11B C16B 1.409(13) .
C12B C13B 1.398(14) .
C12B C18B 1.507(14) .
C13B C14B 1.388(16) .
C13B H13C 0.9500 .
C14B C15B 1.363(16) .
C14B C17B 1.496(15) .
C15B C16B 1.362(14) .
C15B H15C 0.9500 .
C16B H16C 0.9500 .
C17B H17G 0.9800 .
C17B H17H 0.9800 .
C17B H17I 0.9800 .
C18B H18G 0.9800 .
C18B H18H 0.9800 .
C18B H18I 0.9800 .
O1C C1C 1.314(10) .
N1C N2C 1.286(10) .
N1C C2C 1.371(11) .
C1C C10C 1.401(13) .
C1C C2C 1.409(13) .
N2C C11C 1.450(12) .
C2C C3C 1.459(12) .
C3C C8C 1.403(13) .
C3C C4C 1.420(14) .
C4C C5C 1.366(13) .
C4C H4CA 0.9500 .
C5C C6C 1.383(14) .
C5C H5CA 0.9500 .
C6C C7C 1.371(14) .
C6C H6CA 0.9500 .
C7C C8C 1.428(13) .
C7C H7CA 0.9500 .
C8C C9C 1.416(14) .
C9C C10C 1.364(14) .
C9C H9CA 0.9500 .
C10C H10D 0.9500 .
C11C C16C 1.365(13) .
C11C C12C 1.405(14) .
C12C C13C 1.394(14) .
C12C C17C 1.500(15) .
C13C C14C 1.404(15) .
C13C H13D 0.9500 .
C14C C15C 1.376(15) .
C14C C18C 1.525(14) .
C15C C16C 1.390(14) .
C15C H15D 0.9500 .
C16C H16D 0.9500 .
C17C H17J 0.9800 .
C17C H17K 0.9800 .
C17C H17L 0.9800 .
C18C H18J 0.9800 .
C18C H18K 0.9800 .
C18C H18L 0.9800 .
O1D C1D 1.371(10) .
N1D N2D 1.275(10) .
N1D C2D 1.387(11) .
N2D C11D 1.446(11) .
C1D C10D 1.393(13) .
C1D C2D 1.424(13) .
C2D C3D 1.450(12) .
C3D C4D 1.422(13) .
C3D C8D 1.427(13) .
C4D C5D 1.392(13) .
C4D H4DA 0.9500 .
C5D C6D 1.388(15) .
C5D H5DA 0.9500 .
C6D C7D 1.363(14) .
C6D H6DA 0.9500 .
C7D C8D 1.417(12) .
C7D H7DA 0.9500 .
C8D C9D 1.401(13) .
C9D C10D 1.381(13) .
C9D H9DA 0.9500 .
C10D H10E 0.9500 .
C11D C12D 1.375(13) .
C11D C16D 1.392(14) .
C12D C13D 1.387(14) .
C12D C17D 1.484(14) .
C13D C14D 1.353(15) .
C13D H13E 0.9500 .
C14D C15D 1.407(16) .
C14D C18D 1.531(14) .
C15D C16D 1.383(14) .
C15D H15E 0.9500 .
C16D H16E 0.9500 .
C17D H17M 0.9800 .
C17D H17N 0.9800 .
C17D H17O 0.9800 .
C18D H18M 0.9800 .
C18D H18N 0.9800 .
C18D H18O 0.9800 .
O1E C1E 1.276(11) .
N1E N2E 1.271(10) .
N1E C2E 1.367(11) .
N2E C11E 1.467(12) .
C1E C2E 1.421(14) .
C1E C10E 1.428(13) .
C2E C3E 1.435(14) .
C3E C4E 1.409(14) .
C3E C8E 1.437(14) .
C4E C5E 1.348(14) .
C4E H4EA 0.9500 .
C5E C6E 1.404(15) .
C5E H5EA 0.9500 .
C6E C7E 1.350(15) .
C6E H6EA 0.9500 .
C7E C8E 1.387(14) .
C7E H7EA 0.9500 .
C8E C9E 1.410(15) .
C9E C10E 1.371(14) .
C9E H9EA 0.9500 .
C10E H10F 0.9500 .
C11E C16E 1.383(14) .
C11E C12E 1.394(13) .
C12E C13E 1.412(13) .
C12E C17E 1.473(14) .
C13E C14E 1.376(15) .
C13E H13F 0.9500 .
C14E C15E 1.397(15) .
C14E C18E 1.520(14) .
C15E C16E 1.375(14) .
C15E H15F 0.9500 .
C16E H16F 0.9500 .
C17E H17P 0.9800 .
C17E H17Q 0.9800 .
C17E H17R 0.9800 .
C18E H18P 0.9800 .
C18E H18Q 0.9800 .
C18E H18R 0.9800 .
C1S C6S 1.371(14) .
C1S C2S 1.398(14) .
C1S C7S 1.463(15) .
C2S C3S 1.427(14) .
C2S H2SA 0.9500 .
C3S C4S 1.404(15) .
C3S H3SA 0.9500 .
C4S C5S 1.410(16) .
C4S H4SA 0.9500 .
C5S C6S 1.322(15) .
C5S H5SA 0.9500 .
C6S H6SA 0.9500 .
C7S H7SA 0.9800 .
C7S H7SB 0.9800 .
C7S H7SC 0.9800 .
C8S C13S 1.368(18) .
C8S C9S 1.384(17) .
C8S C14S 1.459(18) .
C9S C10S 1.441(18) .
C9S H9SA 0.9500 .
C10S C11S 1.431(19) .
C10S H10G 0.9500 .
C11S C12S 1.438(19) .
C11S H11A 0.9500 .
C12S C13S 1.299(19) .
C12S H12A 0.9500 .
C13S H13G 0.9500 .
C14S H14A 0.9800 .
C14S H14B 0.9800 .
C14S H14C 0.9800 .
C15S C20S 1.365(17) .
C15S C16S 1.401(16) .
C15S C21S 1.478(17) .
C16S C17S 1.467(17) .
C16S H16G 0.9500 .
C17S C18S 1.419(19) .
C17S H17S 0.9500 .
C18S C19S 1.44(2) .
C18S H18S 0.9500 .
C19S C20S 1.299(19) .
C19S H19A 0.9500 .
C20S H20A 0.9500 .
C21S H21A 0.9800 .
C21S H21B 0.9800 .
C21S H21C 0.9800 .
C22S C27S 1.337(16) .
C22S C28S 1.445(17) .
C22S C23S 1.400(16) .
C23S C24S 1.418(17) .
C23S H23A 0.9500 .
C24S C25S 1.369(18) .
C24S H24A 0.9500 .
C25S C26S 1.411(18) .
C25S H25A 0.9500 .
C26S C27S 1.285(17) .
C26S H26A 0.9500 .
C27S H27A 0.9500 .
C28S H28A 0.9800 .
C28S H28B 0.9800 .
C28S H28C 0.9800 .
C8X C13X 1.363(17) .
C8X C14X 1.452(17) .
C8X C9X 1.379(17) .
C9X C10X 1.470(18) .
C9X H9XA 0.9500 .
C10X C11X 1.402(19) .
C10X H10H 0.9500 .
C11X C12X 1.434(19) .
C11X H11B 0.9500 .
C12X C13X 1.270(19) .
C12X H12B 0.9500 .
C13X H13H 0.9500 .
C14X H14D 0.9800 .
C14X H14E 0.9800 .
C14X H14F 0.9800 .
C15X C20X 1.370(18) .
C15X C21X 1.471(17) .
C15X C16X 1.404(17) .
C16X C17X 1.459(18) .
C16X H16H 0.9500 .
C17X C18X 1.419(19) .
C17X H17T 0.9500 .
C18X C19X 1.424(19) .
C18X H18T 0.9500 .
C19X C20X 1.295(19) .
C19X H19B 0.9500 .
C20X H20B 0.9500 .
C21X H21D 0.9800 .
C21X H21E 0.9800 .
C21X H21F 0.9800 .

loop_
_geom_torsion_atom_site_label_1
_geom_torsion_atom_site_label_2
_geom_torsion_atom_site_label_3
_geom_torsion_atom_site_label_4
_geom_torsion
_geom_torsion_site_symmetry_1
_geom_torsion_site_symmetry_4
C2 N1 N2 C11 175.1(8) . .
C2 N1 N2 Dy1 -1.3(13) . .
Dy1 O1 C1 C10 179.4(7) . .
Dy1 O1 C1 C2 2.7(16) . .
N2 N1 C2 C1 -9.7(15) . .
N2 N1 C2 C3 172.3(8) . .
O1 C1 C2 N1 10.3(15) . .
C10 C1 C2 N1 -166.6(9) . .
O1 C1 C2 C3 -171.8(8) . .
C10 C1 C2 C3 11.3(13) . .
N1 C2 C3 C4 -11.3(14) . .
C1 C2 C3 C4 170.6(9) . .
N1 C2 C3 C8 169.5(9) . .
C1 C2 C3 C8 -8.6(14) . .
C8 C3 C4 C5 3.0(16) . .
C2 C3 C4 C5 -176.2(10) . .
C3 C4 C5 C6 -2.5(18) . .
C4 C5 C6 C7 0.3(18) . .
C5 C6 C7 C8 1.2(17) . .
C4 C3 C8 C7 -1.5(15) . .
C2 C3 C8 C7 177.7(9) . .
C4 C3 C8 C9 -176.6(10) . .
C2 C3 C8 C9 2.6(15) . .
C6 C7 C8 C3 -0.6(16) . .
C6 C7 C8 C9 174.4(10) . .
C3 C8 C9 C10 0.3(16) . .
C7 C8 C9 C10 -174.8(10) . .
C8 C9 C10 C1 3.0(17) . .
O1 C1 C10 C9 174.4(10) . .
C2 C1 C10 C9 -8.9(15) . .
N1 N2 C11 C16 109.9(10) . .
Dy1 N2 C11 C16 -72.9(10) . .
N1 N2 C11 C12 -74.7(11) . .
Dy1 N2 C11 C12 102.5(9) . .
C16 C11 C12 C13 0.4(15) . .
N2 C11 C12 C13 -174.9(9) . .
C16 C11 C12 C17 -179.6(10) . .
N2 C11 C12 C17 5.0(14) . .
C11 C12 C13 C14 -0.9(17) . .
C17 C12 C13 C14 179.2(11) . .
C12 C13 C14 C15 0.1(19) . .
C12 C13 C14 C18 174.7(13) . .
C13 C14 C15 C16 1.2(19) . .
C18 C14 C15 C16 -173.5(13) . .
C12 C11 C16 C15 0.8(16) . .
N2 C11 C16 C15 176.3(9) . .
C14 C15 C16 C11 -1.7(18) . .
Dy1 O1A C1A C2A -16.8(15) . .
Dy1 O1A C1A C10A 171.8(7) . .
C2A N1A N2A C11A -174.2(8) . .
C2A N1A N2A Dy1 -2.0(12) . .
N2A N1A C2A C1A 10.2(14) . .
N2A N1A C2A C3A -174.3(8) . .
O1A C1A C2A N1A -3.5(14) . .
C10A C1A C2A N1A 167.9(9) . .
O1A C1A C2A C3A -178.7(8) . .
C10A C1A C2A C3A -7.3(13) . .
N1A C2A C3A C4A 10.1(13) . .
C1A C2A C3A C4A -174.1(9) . .
N1A C2A C3A C8A -170.0(8) . .
C1A C2A C3A C8A 5.8(13) . .
C8A C3A C4A C5A 1.3(14) . .
C2A C3A C4A C5A -178.8(9) . .
C3A C4A C5A C6A 0.8(15) . .
C4A C5A C6A C7A -2.6(16) . .
C5A C6A C7A C8A 2.3(16) . .
C4A C3A C8A C9A 178.1(9) . .
C2A C3A C8A C9A -1.9(13) . .
C4A C3A C8A C7A -1.5(14) . .
C2A C3A C8A C7A 178.5(8) . .
C6A C7A C8A C9A -179.8(10) . .
C6A C7A C8A C3A -0.2(15) . .
C3A C8A C9A C10A -0.4(15) . .
C7A C8A C9A C10A 179.2(10) . .
C8A C9A C10A C1A -1.2(16) . .
O1A C1A C10A C9A 176.8(9) . .
C2A C1A C10A C9A 5.0(14) . .
N1A N2A C11A C16A -121.1(9) . .
Dy1 N2A C11A C16A 65.2(10) . .
N1A N2A C11A C12A 62.1(12) . .
Dy1 N2A C11A C12A -111.6(9) . .
C16A C11A C12A C13A -0.2(15) . .
N2A C11A C12A C13A 176.4(9) . .
C16A C11A C12A C18A 179.5(10) . .
N2A C11A C12A C18A -3.9(15) . .
C11A C12A C13A C14A -0.8(16) . .
C18A C12A C13A C14A 179.5(11) . .
C12A C13A C14A C15A 1.3(17) . .
C12A C13A C14A C17A -175.6(10) . .
C13A C14A C15A C16A -0.8(17) . .
C17A C14A C15A C16A 176.0(11) . .
C12A C11A C16A C15A 0.6(15) . .
N2A C11A C16A C15A -176.1(9) . .
C14A C15A C16A C11A -0.1(16) . .
C2B N1B N2B C11B 179.1(8) . .
C2B N1B N2B Dy1 21.1(11) . 2_856
Dy1 O1B C1B C2B 141.2(8) . .
Dy1 O1B C1B C2B -56.4(11) 2_856 .
Dy1 O1B C1B C10B -38.8(13) . .
Dy1 O1B C1B C10B 123.7(8) 2_856 .
N2B N1B C2B C1B 24.9(15) . .
N2B N1B C2B C3B -163.3(8) . .
O1B C1B C2B N1B -7.1(16) . .
C10B C1B C2B N1B 172.8(9) . .
O1B C1B C2B C3B -178.4(9) . .
C10B C1B C2B C3B 1.6(15) . .
N1B C2B C3B C4B 5.8(14) . .
C1B C2B C3B C4B 178.0(10) . .
N1B C2B C3B C8B -174.6(9) . .
C1B C2B C3B C8B -2.4(15) . .
C2B C3B C4B C5B 178.6(11) . .
C8B C3B C4B C5B -1.0(17) . .
C3B C4B C5B C6B 0(2) . .
C4B C5B C6B C7B 2(2) . .
C5B C6B C7B C8B -3(2) . .
C4B C3B C8B C9B -178.7(10) . .
C2B C3B C8B C9B 1.7(15) . .
C4B C3B C8B C7B 0.1(16) . .
C2B C3B C8B C7B -179.5(10) . .
C6B C7B C8B C9B -179.2(12) . .
C6B C7B C8B C3B 2.0(18) . .
C3B C8B C9B C10B -0.2(17) . .
C7B C8B C9B C10B -179.1(11) . .
C8B C9B C10B C1B -0.5(18) . .
O1B C1B C10B C9B 179.8(10) . .
C2B C1B C10B C9B -0.1(16) . .
N1B N2B C11B C12B 131.6(10) . .
Dy1 N2B C11B C12B -70.4(11) 2_856 .
N1B N2B C11B C16B -49.3(12) . .
Dy1 N2B C11B C16B 108.6(9) 2_856 .
C16B C11B C12B C13B -3.5(15) . .
N2B C11B C12B C13B 175.5(9) . .
C16B C11B C12B C18B 176.7(9) . .
N2B C11B C12B C18B -4.3(15) . .
C11B C12B C13B C14B 0.5(16) . .
C18B C12B C13B C14B -179.7(10) . .
C12B C13B C14B C15B 1.4(17) . .
C12B C13B C14B C17B -176.3(10) . .
C13B C14B C15B C16B -0.1(18) . .
C17B C14B C15B C16B 177.6(11) . .
C14B C15B C16B C11B -3.0(17) . .
C12B C11B C16B C15B 4.8(16) . .
N2B C11B C16B C15B -174.3(9) . .
Dy2 O1C C1C C10C 177.5(8) . .
Dy2 O1C C1C C2C -3.7(18) . .
C2C N1C N2C C11C -175.8(8) . .
C2C N1C N2C Dy2 2.2(13) . .
N2C N1C C2C C1C 10.2(15) . .
N2C N1C C2C C3C -172.6(8) . .
O1C C1C C2C N1C -11.0(16) . .
C10C C1C C2C N1C 167.8(10) . .
O1C C1C C2C C3C 171.8(9) . .
C10C C1C C2C C3C -9.4(15) . .
N1C C2C C3C C8C -171.8(9) . .
C1C C2C C3C C8C 5.7(15) . .
N1C C2C C3C C4C 10.6(14) . .
C1C C2C C3C C4C -171.9(10) . .
C8C C3C C4C C5C -1.3(16) . .
C2C C3C C4C C5C 176.4(10) . .
C3C C4C C5C C6C 2.9(17) . .
C4C C5C C6C C7C -1.0(18) . .
C5C C6C C7C C8C -2.5(18) . .
C4C C3C C8C C9C 178.9(10) . .
C2C C3C C8C C9C 1.3(15) . .
C4C C3C C8C C7C -2.1(15) . .
C2C C3C C8C C7C -179.8(10) . .
C6C C7C C8C C3C 4.1(17) . .
C6C C7C C8C C9C -177.0(11) . .
C3C C8C C9C C10C -4.7(17) . .
C7C C8C C9C C10C 176.4(11) . .
C8C C9C C10C C1C 1.0(18) . .
O1C C1C C10C C9C -175.0(10) . .
C2C C1C C10C C9C 6.3(17) . .
N1C N2C C11C C16C -104.4(10) . .
Dy2 N2C C11C C16C 77.1(9) . .
N1C N2C C11C C12C 78.7(10) . .
Dy2 N2C C11C C12C -99.7(9) . .
C16C C11C C12C C13C -0.7(14) . .
N2C C11C C12C C13C 176.0(9) . .
C16C C11C C12C C17C 179.4(10) . .
N2C C11C C12C C17C -3.9(14) . .
C11C C12C C13C C14C 0.6(15) . .
C17C C12C C13C C14C -179.5(10) . .
C12C C13C C14C C15C 0.4(16) . .
C12C C13C C14C C18C -179.7(10) . .
C13C C14C C15C C16C -1.2(16) . .
C18C C14C C15C C16C 178.9(11) . .
C12C C11C C16C C15C -0.1(15) . .
N2C C11C C16C C15C -176.9(9) . .
C14C C15C C16C C11C 1.1(16) . .
C2D N1D N2D C11D 176.8(8) . .
C2D N1D N2D Dy2 -25.3(11) . 2_865
Dy2 O1D C1D C10D 33.5(14) . .
Dy2 O1D C1D C10D -126.8(9) 2_865 .
Dy2 O1D C1D C2D -145.4(8) . .
Dy2 O1D C1D C2D 54.4(11) 2_865 .
N2D N1D C2D C1D -25.0(15) . .
N2D N1D C2D C3D 161.2(9) . .
O1D C1D C2D N1D 9.7(16) . .
C10D C1D C2D N1D -169.1(10) . .
O1D C1D C2D C3D -176.8(9) . .
C10D C1D C2D C3D 4.4(15) . .
N1D C2D C3D C4D -7.1(14) . .
C1D C2D C3D C4D 178.7(10) . .
N1D C2D C3D C8D 174.7(9) . .
C1D C2D C3D C8D 0.5(15) . .
C8D C3D C4D C5D 0.5(16) . .
C2D C3D C4D C5D -177.6(10) . .
C3D C4D C5D C6D 1.5(17) . .
C4D C5D C6D C7D -2(2) . .
C5D C6D C7D C8D 1.0(19) . .
C6D C7D C8D C9D -179.0(11) . .
C6D C7D C8D C3D 1.0(17) . .
C4D C3D C8D C9D 178.2(10) . .
C2D C3D C8D C9D -3.5(15) . .
C4D C3D C8D C7D -1.7(16) . .
C2D C3D C8D C7D 176.5(10) . .
C7D C8D C9D C10D -178.2(11) . .
C3D C8D C9D C10D 1.9(17) . .
C8D C9D C10D C1D 3.1(17) . .
O1D C1D C10D C9D 175.0(10) . .
C2D C1D C10D C9D -6.2(16) . .
N1D N2D C11D C12D -136.1(10) . .
Dy2 N2D C11D C12D 66.2(11) 2_865 .
N1D N2D C11D C16D 48.6(12) . .
Dy2 N2D C11D C16D -109.1(9) 2_865 .
C16D C11D C12D C13D -0.7(16) . .
N2D C11D C12D C13D -175.8(9) . .
C16D C11D C12D C17D -179.4(10) . .
N2D C11D C12D C17D 5.4(16) . .
C11D C12D C13D C14D 2.1(17) . .
C17D C12D C13D C14D -179.1(11) . .
C12D C13D C14D C15D -1.6(18) . .
C12D C13D C14D C18D 176.6(11) . .
C13D C14D C15D C16D -0.3(17) . .
C18D C14D C15D C16D -178.5(11) . .
C14D C15D C16D C11D 1.6(17) . .
C12D C11D C16D C15D -1.1(16) . .
N2D C11D C16D C15D 174.1(9) . .
C2E N1E N2E C11E 174.6(9) . .
C2E N1E N2E Dy2 4.8(14) . .
Dy2 O1E C1E C2E 10.8(16) . .
Dy2 O1E C1E C10E -169.4(7) . .
N2E N1E C2E C1E -10.4(15) . .
N2E N1E C2E C3E 173.5(9) . .
O1E C1E C2E N1E 4.6(15) . .
C10E C1E C2E N1E -175.2(9) . .
O1E C1E C2E C3E -179.5(9) . .
C10E C1E C2E C3E 0.7(14) . .
N1E C2E C3E C4E -2.8(14) . .
C1E C2E C3E C4E -179.0(9) . .
N1E C2E C3E C8E 174.4(9) . .
C1E C2E C3E C8E -1.8(14) . .
C2E C3E C4E C5E 178.1(10) . .
C8E C3E C4E C5E 0.8(15) . .
C3E C4E C5E C6E -0.7(16) . .
C4E C5E C6E C7E 1.0(17) . .
C5E C6E C7E C8E -1.5(17) . .
C6E C7E C8E C9E -178.6(10) . .
C6E C7E C8E C3E 1.7(16) . .
C4E C3E C8E C7E -1.3(14) . .
C2E C3E C8E C7E -178.6(9) . .
C4E C3E C8E C9E 179.0(9) . .
C2E C3E C8E C9E 1.7(14) . .
C7E C8E C9E C10E 179.7(10) . .
C3E C8E C9E C10E -0.6(16) . .
C8E C9E C10E C1E -0.5(16) . .
O1E C1E C10E C9E -179.4(9) . .
C2E C1E C10E C9E 0.4(15) . .
N1E N2E C11E C16E 123.5(10) . .
Dy2 N2E C11E C16E -64.5(11) . .
N1E N2E C11E C12E -57.6(12) . .
Dy2 N2E C11E C12E 114.5(9) . .
C16E C11E C12E C13E 1.6(16) . .
N2E C11E C12E C13E -177.3(9) . .
C16E C11E C12E C17E -179.4(11) . .
N2E C11E C12E C17E 1.7(16) . .
C11E C12E C13E C14E 1.6(17) . .
C17E C12E C13E C14E -177.4(11) . .
C12E C13E C14E C15E -5.2(19) . .
C12E C13E C14E C18E 178.3(11) . .
C13E C14E C15E C16E 5(2) . .
C18E C14E C15E C16E -178.1(12) . .
C14E C15E C16E C11E -2(2) . .
C12E C11E C16E C15E -1.3(19) . .
N2E C11E C16E C15E 177.7(11) . .
C6S C1S C2S C3S 0(2) . .
C7S C1S C2S C3S 177.3(15) . .
C1S C2S C3S C4S 2(2) . .
C2S C3S C4S C5S -3(2) . .
C3S C4S C5S C6S 2(3) . .
C4S C5S C6S C1S -1(3) . .
C2S C1S C6S C5S 0(2) . .
C7S C1S C6S C5S -177.8(16) . .
C13S C8S C9S C10S 2(11) . .
C14S C8S C9S C10S 176(6) . .
C8S C9S C10S C11S -1(7) . .
C9S C10S C11S C12S 0(5) . .
C10S C11S C12S C13S 0(8) . .
C11S C12S C13S C8S 1(10) . .
C9S C8S C13S C12S -2(11) . .
C14S C8S C13S C12S -177(6) . .
C20S C15S C16S C17S -6(5) . .
C21S C15S C16S C17S 172(3) . .
C15S C16S C17S C18S -2(4) . .
C16S C17S C18S C19S 13(4) . .
C17S C18S C19S C20S -19(7) . .
C18S C19S C20S C15S 11(8) . .
C16S C15S C20S C19S 2(6) . .
C21S C15S C20S C19S -176(4) . .
C27S C22S C23S C24S -4(3) . .
C28S C22S C23S C24S -179(2) . .
C22S C23S C24S C25S 13(3) . .
C23S C24S C25S C26S -14(3) . .
C24S C25S C26S C27S 5(3) . .
C25S C26S C27S C22S 4(3) . .
C28S C22S C27S C26S 170(2) . .
C23S C22S C27S C26S -5(3) . .
C13X C8X C9X C10X -6(5) . .
C14X C8X C9X C10X 178(4) . .
C8X C9X C10X C11X -1(4) . .
C9X C10X C11X C12X 5(4) . .
C10X C11X C12X C13X -1(6) . .
C11X C12X C13X C8X -7(7) . .
C14X C8X C13X C12X -173(4) . .
C9X C8X C13X C12X 11(7) . .
C20X C15X C16X C17X 11(5) . .
C21X C15X C16X C17X -174(3) . .
C15X C16X C17X C18X -15(5) . .
C16X C17X C18X C19X 14(6) . .
C17X C18X C19X C20X -11(6) . .
C18X C19X C20X C15X 6(6) . .
C21X C15X C20X C19X 178(3) . .
C16X C15X C20X C19X -6(5) . .
